data_4511006
loop_
_publ_author_name
'Hau, Sam C. K.'
'Mak, Thomas C. W.'

_publ_section_title
;
 Organosilver(I) Framework Assembly with Trifluoroacetate and
 Diethynyl-Functionalized Isomeric Stilbenes
;
_journal_issue 7
_journal_name_full 'Crystal Growth &amp; Design'
_journal_page_first 3567
_journal_paper_doi 10.1021/cg5004963
_journal_volume 14
_journal_year 2014
_chemical_formula_sum 'C31 H16 Ag7 F14 N O12'
_chemical_formula_weight 1615.54
_chemical_name_systematic
; 
 ? 
;
_space_group_IT_number 12
_symmetry_cell_setting monoclinic
_symmetry_space_group_name_Hall '-C 2y'
_symmetry_space_group_name_H-M 'C 1 2/m 1'
_atom_sites_solution_hydrogens geom
_atom_sites_solution_primary direct
_atom_sites_solution_secondary difmap
_audit_creation_method SHELXL-97
_cell_angle_alpha 90.00
_cell_angle_beta 104.8640(10)
_cell_angle_gamma 90.00
_cell_formula_units_Z 4
_cell_length_a 27.0716(18)
_cell_length_b 7.0575(4)
_cell_length_c 22.5710(15)
_cell_measurement_temperature 173(2)
_cell_volume 4168.1(5)
_computing_cell_refinement SAINT(Bruker,2001)
_computing_data_collection APEX2(Bruker,2003)
_computing_data_reduction APEX2(Bruker,2003)
_computing_molecular_graphics DIAMOND
_computing_publication_material 'SHELXL-97 (Sheldrick, 1997)'
_computing_structure_refinement 'SHELXL-97 (Sheldrick, 1997)'
_computing_structure_solution 'SHELXS-97 (Sheldrick, 1997)'
_diffrn_ambient_temperature 173(2)
_diffrn_measured_fraction_theta_full 1.000
_diffrn_measured_fraction_theta_max 1.000
_diffrn_measurement_device_type 'Bruker APEX II CCD diffractometer'
_diffrn_measurement_method '\f and \w scan'
_diffrn_radiation_monochromator graphite
_diffrn_radiation_source 'fine-focus sealed tube'
_diffrn_radiation_type MoK\a
_diffrn_radiation_wavelength 0.71073
_diffrn_reflns_av_R_equivalents 0.1059
_diffrn_reflns_av_sigmaI/netI 0.0680
_diffrn_reflns_limit_h_max 32
_diffrn_reflns_limit_h_min -32
_diffrn_reflns_limit_k_max 8
_diffrn_reflns_limit_k_min -8
_diffrn_reflns_limit_l_max 27
_diffrn_reflns_limit_l_min -27
_diffrn_reflns_number 25572
_diffrn_reflns_theta_full 25.25
_diffrn_reflns_theta_max 25.25
_diffrn_reflns_theta_min 0.93
_exptl_absorpt_coefficient_mu 3.341
_exptl_absorpt_correction_T_max 0.4339
_exptl_absorpt_correction_T_min 0.2859
_exptl_absorpt_correction_type multi-scan
_exptl_crystal_colour colorless
_exptl_crystal_density_diffrn 2.574
_exptl_crystal_density_method 'not measured'
_exptl_crystal_description plate
_exptl_crystal_F_000 3040
_exptl_crystal_size_max 0.50
_exptl_crystal_size_mid 0.40
_exptl_crystal_size_min 0.30
_refine_diff_density_max 4.699
_refine_diff_density_min -5.762
_refine_diff_density_rms 0.510
_refine_ls_extinction_method none
_refine_ls_goodness_of_fit_ref 1.986
_refine_ls_hydrogen_treatment constr
_refine_ls_matrix_type full
_refine_ls_number_parameters 341
_refine_ls_number_reflns 4122
_refine_ls_number_restraints 5
_refine_ls_restrained_S_all 1.985
_refine_ls_R_factor_all 0.2114
_refine_ls_R_factor_gt 0.1712
_refine_ls_shift/su_max 3.928
_refine_ls_shift/su_mean 0.054
_refine_ls_structure_factor_coef Fsqd
_refine_ls_weighting_details 'calc w=1/[\s^2^(Fo^2^)+(0.2000P)^2^+0.0000P] where P=(Fo^2^+2Fc^2^)/3'
_refine_ls_weighting_scheme calc
_refine_ls_wR_factor_gt 0.4520
_refine_ls_wR_factor_ref 0.4892
_reflns_number_gt 2816
_reflns_number_total 4122
_reflns_threshold_expression >2sigma(I)
_cod_data_source_file cg5004963_si_002.cif
_cod_data_source_block 4
_cod_depositor_comments
;
The following automatic conversions were performed:

'_symmetry_cell_setting' value 'Monoclinic' changed to 'monoclinic'
according to
/usr/data/users/saulius/crontab/automatic-downloads/rss-feeds/ACS/lib/dictionaries/cif_core.dic
dictionary named 'cif_core.dic' version 2.4.2 from 2011-04-26.

Automatic conversion script
Id: cif_fix_values 2281 2013-09-26 08:29:07Z andrius 

 Adding full bibliography for 4511003--4511008.cif.
;
_cod_original_sg_symbol_H-M C2/m
_cod_database_code 4511006

loop_
_symmetry_equiv_pos_as_xyz
'x, y, z'
'-x, y, -z'
'x+1/2, y+1/2, z'
'-x+1/2, y+1/2, -z'
'-x, -y, -z'
'x, -y, z'
'-x+1/2, -y+1/2, -z'
'x+1/2, -y+1/2, z'

loop_
_atom_site_label
_atom_site_type_symbol
_atom_site_fract_x
_atom_site_fract_y
_atom_site_fract_z
_atom_site_U_iso_or_equiv
_atom_site_adp_type
_atom_site_occupancy
_atom_site_symmetry_multiplicity
_atom_site_calc_flag
_atom_site_refinement_flags
Ag1 Ag -0.02188(10) 0.5000 -0.31141(11) 0.0631(10) Uani 1 2 d S
Ag2 Ag -0.04043(9) 0.0000 -0.26419(13) 0.0737(11) Uani 1 2 d S
Ag3 Ag -0.01004(16) 0.5000 -0.44146(17) 0.0894(13) Uani 1 2 d S
Ag4 Ag 0.04630(12) 0.1896(5) -0.30204(11) 0.0621(10) Uani 0.73 1 d P
Ag4' Ag 0.0703(7) 0.299(5) -0.3413(16) 0.42(3) Uani 0.27 1 d P
Ag5 Ag 0.02152(17) 0.3318(7) -0.18828(15) 0.0762(13) Uani 0.60 1 d P
Ag5' Ag 0.00956(19) 0.2391(8) -0.1557(4) 0.0761(19) Uani 0.40 1 d P
C1 C 0.0343(10) 0.0000 -0.2129(13) 0.043(7) Uani 1 2 d S
C2 C 0.0793(10) 0.0000 -0.1828(11) 0.032(5) Uani 1 2 d S
C3 C 0.1325(9) 0.0000 -0.1469(10) 0.027(5) Uani 1 2 d S
C4 C 0.1680(9) 0.0000 -0.1839(11) 0.033(6) Uani 1 2 d S
H4A H 0.1570 0.0000 -0.2274 0.040 Uiso 1 2 calc SR
C5 C 0.2204(11) 0.0000 -0.1525(11) 0.042(7) Uani 1 2 d S
H5A H 0.2455 0.0000 -0.1752 0.051 Uiso 1 2 calc SR
C6 C 0.2362(8) 0.0000 -0.0873(13) 0.032(6) Uani 1 2 d S
H6A H 0.2715 0.0000 -0.0663 0.038 Uiso 1 2 calc SR
C7 C 0.1975(10) 0.0000 -0.0543(10) 0.028(5) Uani 1 2 d S
C8 C 0.1477(9) 0.0000 -0.0858(11) 0.029(5) Uani 1 2 d S
H8A H 0.1224 0.0000 -0.0634 0.035 Uiso 1 2 calc SR
C9 C 0.2128(9) 0.0000 0.0122(10) 0.029(5) Uani 1 2 d S
H9A H 0.1862 0.0000 0.0328 0.035 Uiso 1 2 calc SR
C10 C 0.2603(8) 0.0000 0.0468(11) 0.029(5) Uani 1 2 d S
H10A H 0.2871 0.0000 0.0266 0.035 Uiso 1 2 calc SR
C11 C 0.2750(11) 0.0000 0.1153(12) 0.037(6) Uani 1 2 d S
C12 C 0.3257(8) 0.0000 0.1455(9) 0.021(5) Uani 1 2 d S
H12A H 0.3493 0.0000 0.1208 0.026 Uiso 1 2 calc SR
C13 C 0.3464(10) 0.0000 0.2087(11) 0.030(5) Uani 1 2 d S
C14 C 0.3098(14) 0.0000 0.2430(12) 0.046(8) Uani 1 2 d S
H14A H 0.3202 0.0000 0.2866 0.056 Uiso 1 2 calc SR
C15 C 0.2598(11) 0.0000 0.2137(13) 0.047(7) Uani 1 2 d S
H15A H 0.2354 0.0000 0.2373 0.056 Uiso 1 2 calc SR
C16 C 0.2429(12) 0.0000 0.1514(12) 0.041(6) Uani 1 2 d S
H16A H 0.2071 0.0000 0.1331 0.049 Uiso 1 2 calc SR
C17 C 0.3986(12) 0.0000 0.2388(10) 0.036(6) Uani 1 2 d S
C18 C 0.4418(15) 0.0000 0.2624(14) 0.051(8) Uani 1 2 d S
C19 C 0.0638(12) 0.5000 -0.052(2) 0.071(11) Uani 1 2 d S
C20 C 0.0872(15) 0.5000 0.015(2) 0.079(12) Uani 1 2 d S
C21 C -0.0278(9) 0.0000 -0.4169(11) 0.031(6) Uani 1 2 d S
C22 C -0.0687(11) 0.0000 -0.4767(13) 0.040(6) Uani 1 2 d S
C23 C -0.0864(15) 0.5000 -0.196(2) 0.075(12) Uani 1 2 d S
C24 C -0.1434(18) 0.5000 -0.209(3) 0.103(17) Uani 1 2 d S
C25 C 0.146(3) 0.0000 -0.3567(18) 0.13(2) Uani 1 2 d S
C26 C 0.1802(16) 0.0000 -0.3539(17) 0.18(4) Uani 1 2 d SD
C27 C -0.112(2) 0.5000 -0.407(3) 0.119(18) Uiso 1 2 d SD
C28 C -0.170(2) 0.5000 -0.430(4) 0.39(12) Uiso 1 2 d SD
C29 C -0.178(2) 0.0000 -0.339(3) 0.112(17) Uiso 1 2 d S
C30 C -0.215(3) 0.0000 -0.382(3) 0.122(19) Uiso 1 2 d S
H30A H -0.2453 0.0000 -0.3662 0.183 Uiso 1 2 calc SR
H30B H -0.2145 -0.1134 -0.4066 0.183 Uiso 0.50 1 calc PR
H30C H -0.2145 0.1134 -0.4066 0.183 Uiso 0.50 1 calc PR
C31 C 0.002(5) 0.0000 -0.054(5) 0.27(6) Uiso 1 2 d S
H31A H -0.0004 -0.1307 -0.0407 0.399 Uiso 0.50 1 calc PR
H31B H -0.0277 0.0722 -0.0500 0.399 Uiso 0.50 1 calc PR
H31C H 0.0333 0.0585 -0.0293 0.399 Uiso 0.50 1 calc PR
F1 F 0.0604(11) 0.5000 0.0492(11) 0.146(16) Uani 1 2 d S
F2 F 0.1263(11) 0.374(5) 0.0288(12) 0.194(16) Uani 1 1 d .
F3 F -0.0634(8) -0.143(2) -0.5138(7) 0.108(7) Uani 1 1 d .
F4 F -0.1121(9) 0.0000 -0.4699(12) 0.115(10) Uani 1 2 d S
F5 F -0.1586(11) 0.5000 -0.1686(17) 0.25(4) Uani 1 2 d S
F6 F -0.1649(12) 0.594(5) -0.267(2) 0.26(3) Uani 1 1 d .
F7 F 0.2247(10) 0.0000 -0.3243(13) 0.25(3) Uani 1 2 d S
F8 F 0.1902(11) 0.0000 -0.4128(17) 0.30(5) Uani 1 2 d SD
F9 F -0.203(2) 0.5000 -0.390(2) 0.194(19) Uiso 1 2 d SD
F10 F -0.182(3) 0.697(5) -0.441(3) 0.40(4) Uiso 1 1 d D
O1 O 0.0515(13) 0.345(4) -0.0788(16) 0.137(11) Uani 1 1 d .
O2 O -0.0140(5) 0.1571(18) -0.3953(6) 0.043(3) Uani 1 1 d .
O3 O -0.0690(8) 0.351(4) -0.1979(13) 0.108(8) Uani 1 1 d .
O4 O 0.1193(9) 0.154(4) -0.3431(9) 0.096(7) Uani 1 1 d .
O5 O -0.0972(18) 0.5000 -0.454(2) 0.134(14) Uiso 1 2 d S
O6 O -0.0992(13) 0.5000 -0.3584(18) 0.093(9) Uiso 1 2 d S
O7 O 0.0036(8) 0.0000 -0.1186(10) 0.048(5) Uiso 1 2 d S
O1W O 0.0803(7) 0.5000 -0.3647(9) 0.035(4) Uiso 1 2 d S
N1 N -0.117(2) 0.0000 -0.325(3) 0.128(17) Uiso 1 2 d S

loop_
_atom_site_aniso_label
_atom_site_aniso_U_11
_atom_site_aniso_U_22
_atom_site_aniso_U_33
_atom_site_aniso_U_23
_atom_site_aniso_U_13
_atom_site_aniso_U_12
Ag1 0.0468(15) 0.105(2) 0.0315(13) 0.000 -0.0008(10) 0.000
Ag2 0.0317(13) 0.134(3) 0.0507(16) 0.000 0.0017(11) 0.000
Ag3 0.105(3) 0.084(2) 0.072(2) 0.000 0.0108(19) 0.000
Ag4 0.0565(18) 0.088(2) 0.0347(14) -0.0218(12) -0.0013(11) -0.0001(14)
Ag4' 0.092(11) 0.53(5) 0.50(5) -0.40(4) -0.17(2) 0.18(2)
Ag5 0.094(3) 0.097(3) 0.0404(18) 0.0099(18) 0.0232(18) 0.058(2)
Ag5' 0.054(3) 0.055(3) 0.123(5) -0.049(3) 0.030(3) -0.004(2)
C1 0.037(15) 0.060(18) 0.032(15) 0.000 0.012(12) 0.000
C2 0.035(14) 0.042(14) 0.018(12) 0.000 0.006(10) 0.000
C3 0.031(12) 0.025(11) 0.018(11) 0.000 -0.007(9) 0.000
C4 0.020(11) 0.057(16) 0.022(13) 0.000 0.005(9) 0.000
C5 0.048(16) 0.071(19) 0.016(12) 0.000 0.022(11) 0.000
C6 0.011(10) 0.033(13) 0.047(16) 0.000 -0.001(10) 0.000
C7 0.051(15) 0.020(11) 0.013(11) 0.000 0.008(10) 0.000
C8 0.035(13) 0.029(12) 0.020(12) 0.000 0.003(10) 0.000
C9 0.033(13) 0.040(13) 0.013(11) 0.000 0.001(9) 0.000
C10 0.018(11) 0.041(14) 0.023(12) 0.000 -0.004(9) 0.000
C11 0.056(17) 0.024(12) 0.025(13) 0.000 0.000(12) 0.000
C12 0.028(11) 0.026(11) 0.005(10) 0.000 -0.005(8) 0.000
C13 0.046(15) 0.016(11) 0.022(13) 0.000 -0.002(11) 0.000
C14 0.09(2) 0.031(14) 0.019(13) 0.000 0.025(15) 0.000
C15 0.045(17) 0.07(2) 0.027(14) 0.000 0.010(13) 0.000
C16 0.053(17) 0.049(16) 0.021(13) 0.000 0.008(12) 0.000
C17 0.064(19) 0.029(13) 0.004(10) 0.000 -0.010(11) 0.000
C18 0.09(3) 0.022(13) 0.029(15) 0.000 -0.006(17) 0.000
C19 0.030(16) 0.11(4) 0.08(3) 0.000 0.037(18) 0.000
C20 0.05(2) 0.12(4) 0.07(3) 0.000 0.02(2) 0.000
C21 0.020(11) 0.041(16) 0.020(12) 0.000 -0.016(9) 0.000
C22 0.037(16) 0.045(16) 0.033(15) 0.000 -0.001(12) 0.000
C23 0.04(2) 0.10(4) 0.09(3) 0.000 0.03(2) 0.000
C24 0.06(3) 0.17(5) 0.08(3) 0.000 0.02(3) 0.000
C25 0.18(5) 0.12(5) 0.03(2) 0.000 -0.09(3) 0.000
C26 0.03(2) 0.27(8) 0.17(7) 0.000 -0.09(4) 0.000
F1 0.091(19) 0.32(5) 0.033(12) 0.000 0.023(12) 0.000
F2 0.13(2) 0.31(4) 0.118(19) 0.03(2) -0.005(15) 0.10(2)
F3 0.159(17) 0.084(11) 0.048(9) -0.049(9) -0.033(10) 0.035(11)
F4 0.050(14) 0.20(3) 0.072(17) 0.000 -0.018(12) 0.000
F5 0.049(17) 0.60(12) 0.09(2) 0.000 0.020(16) 0.000
F6 0.13(2) 0.24(5) 0.33(5) 0.12(4) -0.07(3) -0.06(2)
F7 0.032(13) 0.65(11) 0.055(17) 0.000 -0.031(12) 0.000
F8 0.043(16) 0.77(14) 0.06(2) 0.000 -0.020(14) 0.000
O1 0.17(3) 0.070(14) 0.16(3) 0.004(17) 0.03(2) 0.067(17)
O2 0.057(8) 0.035(7) 0.029(7) -0.001(6) -0.003(6) 0.002(6)
O3 0.052(12) 0.13(2) 0.15(2) -0.029(18) 0.042(13) -0.025(13)
O4 0.107(17) 0.116(17) 0.053(12) 0.012(12) -0.002(11) -0.066(14)

loop_
_atom_type_symbol
_atom_type_description
_atom_type_scat_dispersion_real
_atom_type_scat_dispersion_imag
_atom_type_scat_source
C C 0.0033 0.0016 'International Tables Vol C Tables 4.2.6.8 and 6.1.1.4'
H H 0.0000 0.0000 'International Tables Vol C Tables 4.2.6.8 and 6.1.1.4'
O O 0.0106 0.0060 'International Tables Vol C Tables 4.2.6.8 and 6.1.1.4'
F F 0.0171 0.0103 'International Tables Vol C Tables 4.2.6.8 and 6.1.1.4'
Ag Ag -0.8971 1.1015 'International Tables Vol C Tables 4.2.6.8 and 6.1.1.4'
N N 0.0061 0.0033 'International Tables Vol C Tables 4.2.6.8 and 6.1.1.4'

loop_
_geom_angle_atom_site_label_1
_geom_angle_atom_site_label_2
_geom_angle_atom_site_label_3
_geom_angle
_geom_angle_site_symmetry_1
_geom_angle_site_symmetry_3
O6 Ag1 C18 179.8(13) . 7
O6 Ag1 Ag4 125.9(3) . 6_565
C18 Ag1 Ag4 54.2(3) 7 6_565
O6 Ag1 Ag4 125.9(3) . .
C18 Ag1 Ag4 54.2(3) 7 .
Ag4 Ag1 Ag4 101.08(15) 6_565 .
O6 Ag1 Ag5 125.3(9) . .
C18 Ag1 Ag5 54.5(8) 7 .
Ag4 Ag1 Ag5 98.34(14) 6_565 .
Ag4 Ag1 Ag5 61.87(8) . .
O6 Ag1 Ag5 125.3(9) . 6_565
C18 Ag1 Ag5 54.5(8) 7 6_565
Ag4 Ag1 Ag5 61.87(8) 6_565 6_565
Ag4 Ag1 Ag5 98.34(14) . 6_565
Ag5 Ag1 Ag5 47.06(18) . 6_565
O6 Ag1 Ag3 81.4(10) . .
C18 Ag1 Ag3 98.8(9) 7 .
Ag4 Ag1 Ag3 81.02(9) 6_565 .
Ag4 Ag1 Ag3 81.02(9) . .
Ag5 Ag1 Ag3 142.20(11) . .
Ag5 Ag1 Ag3 142.20(11) 6_565 .
O6 Ag1 Ag4' 130.5(9) . .
C18 Ag1 Ag4' 49.7(8) 7 .
Ag4 Ag1 Ag4' 79.9(7) 6_565 .
Ag4 Ag1 Ag4' 27.9(9) . .
Ag5 Ag1 Ag4' 82.7(8) . .
Ag5 Ag1 Ag4' 103.9(4) 6_565 .
Ag3 Ag1 Ag4' 59.8(7) . .
O6 Ag1 Ag4' 130.5(9) . 6_565
C18 Ag1 Ag4' 49.7(8) 7 6_565
Ag4 Ag1 Ag4' 27.9(9) 6_565 6_565
Ag4 Ag1 Ag4' 79.9(7) . 6_565
Ag5 Ag1 Ag4' 103.9(4) . 6_565
Ag5 Ag1 Ag4' 82.7(8) 6_565 6_565
Ag3 Ag1 Ag4' 59.8(7) . 6_565
Ag4' Ag1 Ag4' 54.6(16) . 6_565
C1 Ag2 N1 175.4(17) . .
C1 Ag2 Ag5' 50.7(5) . .
N1 Ag2 Ag5' 132.3(10) . .
C1 Ag2 Ag5' 50.7(5) . 6
N1 Ag2 Ag5' 132.3(10) . 6
Ag5' Ag2 Ag5' 68.6(3) . 6
C1 Ag2 Ag4 55.5(6) . 6
N1 Ag2 Ag4 120.6(13) . 6
Ag5' Ag2 Ag4 105.10(13) . 6
Ag5' Ag2 Ag4 76.09(14) 6 6
C1 Ag2 Ag4 55.5(6) . .
N1 Ag2 Ag4 120.6(13) . .
Ag5' Ag2 Ag4 76.09(14) . .
Ag5' Ag2 Ag4 105.10(13) 6 .
Ag4 Ag2 Ag4 52.79(13) 6 .
C1 Ag2 Ag5 51.6(2) . .
N1 Ag2 Ag5 129.6(4) . .
Ag5' Ag2 Ag5 20.43(14) . .
Ag5' Ag2 Ag5 84.70(18) 6 .
Ag4 Ag2 Ag5 98.09(11) 6 .
Ag4 Ag2 Ag5 58.29(9) . .
C1 Ag2 Ag5 51.6(2) . 6
N1 Ag2 Ag5 129.6(4) . 6
Ag5' Ag2 Ag5 84.70(18) . 6
Ag5' Ag2 Ag5 20.43(14) 6 6
Ag4 Ag2 Ag5 58.28(9) 6 6
Ag4 Ag2 Ag5 98.09(11) . 6
Ag5 Ag2 Ag5 97.12(14) . 6
O5 Ag3 Ag3 108.7(13) . 5_564
O5 Ag3 Ag1 76.1(13) . .
Ag3 Ag3 Ag1 175.2(2) 5_564 .
O5 Ag3 Ag4' 127.1(14) . .
Ag3 Ag3 Ag4' 114.8(7) 5_564 .
Ag1 Ag3 Ag4' 61.1(6) . .
O5 Ag3 Ag4' 127.1(14) . 6_565
Ag3 Ag3 Ag4' 114.8(7) 5_564 6_565
Ag1 Ag3 Ag4' 61.1(6) . 6_565
Ag4' Ag3 Ag4' 55.4(11) . 6_565
Ag4' Ag4 O2 79.6(7) . .
Ag4' Ag4 C18 72.4(12) . 7
O2 Ag4 C18 115.6(8) . 7
Ag4' Ag4 O4 43.7(9) . .
O2 Ag4 O4 95.5(6) . .
C18 Ag4 O4 101.4(11) 7 .
Ag4' Ag4 C1 161.2(10) . .
O2 Ag4 C1 118.0(7) . .
C18 Ag4 C1 103.0(8) 7 .
O4 Ag4 C1 122.9(8) . .
Ag4' Ag4 Ag4 122.2(8) . 6
O2 Ag4 Ag4 84.3(3) . 6
C18 Ag4 Ag4 158.3(7) 7 6
O4 Ag4 Ag4 84.0(6) . 6
C1 Ag4 Ag4 57.7(3) . 6
Ag4' Ag4 Ag1 85.9(8) . .
O2 Ag4 Ag1 73.5(3) . .
C18 Ag4 Ag1 48.2(9) 7 .
O4 Ag4 Ag1 129.5(6) . .
C1 Ag4 Ag1 104.8(5) . .
Ag4 Ag4 Ag1 140.54(7) 6 .
Ag4' Ag4 Ag5 125.6(9) . .
O2 Ag4 Ag5 123.5(4) . .
C18 Ag4 Ag5 53.2(8) 7 .
O4 Ag4 Ag5 139.0(5) . .
C1 Ag4 Ag5 52.1(4) . .
Ag4 Ag4 Ag5 109.62(12) 6 .
Ag1 Ag4 Ag5 61.29(10) . .
Ag4' Ag4 Ag2 156.3(7) . .
O2 Ag4 Ag2 78.2(4) . .
C18 Ag4 Ag2 110.3(9) 7 .
O4 Ag4 Ag2 147.3(6) . .
C1 Ag4 Ag2 42.6(6) . .
Ag4 Ag4 Ag2 63.61(7) 6 .
Ag1 Ag4 Ag2 79.89(9) . .
Ag5 Ag4 Ag2 62.76(13) . .
Ag4 Ag4' O1W 146.5(16) . .
Ag4 Ag4' O4 100(2) . .
O1W Ag4' O4 110(3) . .
Ag4 Ag4' C18 71.8(14) . 7
O1W Ag4' C18 77.2(11) . 7
O4 Ag4' C18 130.1(15) . 7
Ag4 Ag4' O2 65.7(10) . .
O1W Ag4' O2 114.5(16) . .
O4 Ag4' O2 111.8(14) . .
C18 Ag4' O2 108.7(14) 7 .
Ag4 Ag4' C17 80.9(14) . 7
O1W Ag4' C17 76.5(11) . 7
O4 Ag4' C17 105.7(11) . 7
C18 Ag4' C17 25.7(11) 7 7
O2 Ag4' C17 133.0(15) . 7
Ag4 Ag4' Ag4' 122.2(8) . 6_565
O1W Ag4' Ag4' 24.7(13) . 6_565
O4 Ag4' Ag4' 127.4(15) . 6_565
C18 Ag4' Ag4' 53.1(13) 7 6_565
O2 Ag4' Ag4' 113.6(8) . 6_565
C17 Ag4' Ag4' 57.8(10) 7 6_565
Ag4 Ag4' Ag3 110.7(7) . .
O1W Ag4' Ag3 58.7(12) . .
O4 Ag4' Ag3 132.9(19) . .
C18 Ag4' Ag3 93.9(9) 7 .
O2 Ag4' Ag3 55.8(5) . .
C17 Ag4' Ag3 113.7(9) 7 .
Ag4' Ag4' Ag3 62.3(5) 6_565 .
Ag4 Ag4' Ag1 66.2(7) . .
O1W Ag4' Ag1 82.9(9) . .
O4 Ag4' Ag1 166(3) . .
C18 Ag4' Ag1 44.3(10) 7 .
O2 Ag4' Ag1 66.7(6) . .
C17 Ag4' Ag1 70.0(8) 7 .
Ag4' Ag4' Ag1 62.7(8) 6_565 .
Ag3 Ag4' Ag1 59.1(3) . .
Ag5' Ag5 Ag5 126.8(3) . 6_565
Ag5' Ag5 O3 67.9(8) . .
Ag5 Ag5 O3 86.7(7) 6_565 .
Ag5' Ag5 O1 53.9(9) . .
Ag5 Ag5 O1 87.7(6) 6_565 .
O3 Ag5 O1 99.1(11) . .
Ag5' Ag5 C1 70.4(7) . .
Ag5 Ag5 C1 162.8(6) 6_565 .
O3 Ag5 C1 103.5(9) . .
O1 Ag5 C1 104.0(8) . .
Ag5' Ag5 C18 170.8(7) . 7
Ag5 Ag5 C18 61.1(4) 6_565 7
O3 Ag5 C18 119.4(11) . 7
O1 Ag5 C18 126.4(11) . 7
C1 Ag5 C18 101.6(7) . 7
Ag5' Ag5 Ag1 138.9(5) . .
Ag5 Ag5 Ag1 66.47(9) 6_565 .
O3 Ag5 Ag1 75.2(7) . .
O1 Ag5 Ag1 153.6(6) . .
C1 Ag5 Ag1 102.4(7) . .
C18 Ag5 Ag1 45.8(8) 7 .
Ag5' Ag5 Ag4 123.2(4) . .
Ag5 Ag5 Ag4 109.62(12) 6_565 .
O3 Ag5 Ag4 112.9(7) . .
O1 Ag5 Ag4 143.9(6) . .
C1 Ag5 Ag4 53.7(6) . .
C18 Ag5 Ag4 50.1(4) 7 .
Ag1 Ag5 Ag4 56.83(10) . .
Ag5' Ag5 Ag2 73.1(4) . .
Ag5 Ag5 Ag2 138.56(7) 6_565 .
O3 Ag5 Ag2 66.6(6) . .
O1 Ag5 Ag2 126.0(8) . .
C1 Ag5 Ag2 41.1(7) . .
C18 Ag5 Ag2 104.0(6) 7 .
Ag1 Ag5 Ag2 76.04(10) . .
Ag4 Ag5 Ag2 58.96(11) . .
Ag5' Ag5 Ag5' 110.6(4) . 6_565
Ag5 Ag5 Ag5' 16.12(11) 6_565 6_565
O3 Ag5 Ag5' 78.7(6) . 6_565
O1 Ag5 Ag5' 75.5(6) . 6_565
C1 Ag5 Ag5' 177.9(7) . 6_565
C18 Ag5 Ag5' 77.2(4) 7 6_565
Ag1 Ag5 Ag5' 78.15(14) . 6_565
Ag4 Ag5 Ag5' 125.58(17) . 6_565
Ag2 Ag5 Ag5' 140.82(18) . 6_565
Ag5 Ag5' O7 153.8(7) . .
Ag5 Ag5' O1 99.3(11) . .
O7 Ag5' O1 92.5(11) . .
Ag5 Ag5' O3 85.2(8) . .
O7 Ag5' O3 108.7(9) . .
O1 Ag5' O3 120.7(10) . .
Ag5 Ag5' C1 83.4(6) . .
O7 Ag5' C1 70.8(8) . .
O1 Ag5' C1 125.8(10) . .
O3 Ag5' C1 113.5(10) . .
Ag5 Ag5' Ag2 86.4(5) . .
O7 Ag5' Ag2 77.8(6) . .
O1 Ag5' Ag2 167.3(7) . .
O3 Ag5' Ag2 70.8(7) . .
C1 Ag5' Ag2 43.2(7) . .
Ag5 Ag5' Ag5 37.1(3) . 6_565
O7 Ag5' Ag5 167.6(7) . 6_565
O1 Ag5' Ag5 76.6(8) . 6_565
O3 Ag5' Ag5 72.8(7) . 6_565
C1 Ag5' Ag5 120.4(6) . 6_565
Ag2 Ag5' Ag5 113.8(3) . 6_565
Ag5 Ag5' Ag5' 126.8(3) . 6
O7 Ag5' Ag5' 27.9(6) . 6
O1 Ag5' Ag5' 112.5(7) . 6
O3 Ag5' Ag5' 110.7(7) . 6
C1 Ag5' Ag5' 43.5(5) . 6
Ag2 Ag5' Ag5' 55.70(15) . 6
Ag5 Ag5' Ag5' 163.88(11) 6_565 6
C2 C1 Ag2 179(2) . .
C2 C1 Ag5' 94.4(14) . 6
Ag2 C1 Ag5' 86.0(8) . 6
C2 C1 Ag5' 94.4(14) . .
Ag2 C1 Ag5' 86.0(8) . .
Ag5' C1 Ag5' 93.1(10) 6 .
C2 C1 Ag5 92.9(8) . 6
Ag2 C1 Ag5 87.3(7) . 6
Ag5' C1 Ag5 26.3(2) 6 6
Ag5' C1 Ag5 119.3(11) . 6
C2 C1 Ag5 92.9(8) . .
Ag2 C1 Ag5 87.3(7) . .
Ag5' C1 Ag5 119.3(11) 6 .
Ag5' C1 Ag5 26.3(2) . .
Ag5 C1 Ag5 145.5(12) 6 .
C2 C1 Ag4 97.5(16) . 6
Ag2 C1 Ag4 82.0(9) . 6
Ag5' C1 Ag4 100.0(3) 6 6
Ag5' C1 Ag4 161.5(11) . 6
Ag5 C1 Ag4 74.2(3) 6 6
Ag5 C1 Ag4 138.4(10) . 6
C2 C1 Ag4 97.5(16) . .
Ag2 C1 Ag4 82.0(9) . .
Ag5' C1 Ag4 161.5(11) 6 .
Ag5' C1 Ag4 100.0(3) . .
Ag5 C1 Ag4 138.4(10) 6 .
Ag5 C1 Ag4 74.2(3) . .
Ag4 C1 Ag4 64.6(7) 6 .
C1 C2 C3 180(3) . .
C8 C3 C4 122(2) . .
C8 C3 C2 125(2) . .
C4 C3 C2 113(2) . .
C5 C4 C3 117(2) . .
C5 C4 H4A 121.8 . .
C3 C4 H4A 121.7 . .
C4 C5 C6 121(2) . .
C4 C5 H5A 119.5 . .
C6 C5 H5A 119.5 . .
C5 C6 C7 118(2) . .
C5 C6 H6A 121.0 . .
C7 C6 H6A 120.9 . .
C8 C7 C9 122(2) . .
C8 C7 C6 119(2) . .
C9 C7 C6 119(2) . .
C3 C8 C7 123(2) . .
C3 C8 H8A 118.5 . .
C7 C8 H8A 118.5 . .
C10 C9 C7 126(2) . .
C10 C9 H9A 117.0 . .
C7 C9 H9A 117.0 . .
C9 C10 C11 125(2) . .
C9 C10 H10A 117.6 . .
C11 C10 H10A 117.6 . .
C16 C11 C12 115(2) . .
C16 C11 C10 126(3) . .
C12 C11 C10 119(2) . .
C11 C12 C13 127(2) . .
C11 C12 H12A 116.6 . .
C13 C12 H12A 116.5 . .
C12 C13 C14 114(2) . .
C12 C13 C17 126(2) . .
C14 C13 C17 120(2) . .
C15 C14 C13 119(2) . .
C15 C14 H14A 120.3 . .
C13 C14 H14A 120.3 . .
C16 C15 C14 123(3) . .
C16 C15 H15A 118.7 . .
C14 C15 H15A 118.6 . .
C11 C16 C15 122(3) . .
C11 C16 H16A 119.1 . .
C15 C16 H16A 119.0 . .
C18 C17 C13 179(3) . .
C18 C17 Ag4' 62.7(16) . 7
C13 C17 Ag4' 118.3(16) . 7
C18 C17 Ag4' 62.7(16) . 4_545
C13 C17 Ag4' 118.3(16) . 4_545
Ag4' C17 Ag4' 64(2) 7 4_545
C17 C18 Ag1 177(3) . 7
C17 C18 Ag4' 92(2) . 7
Ag1 C18 Ag4' 86.0(10) 7 7
C17 C18 Ag4' 92(2) . 4_545
Ag1 C18 Ag4' 86.0(10) 7 4_545
Ag4' C18 Ag4' 74(3) 7 4_545
C17 C18 Ag4 101.5(12) . 7
Ag1 C18 Ag4 77.6(8) 7 7
Ag4' C18 Ag4 35.7(12) 7 7
Ag4' C18 Ag4 107.7(16) 4_545 7
C17 C18 Ag4 101.5(12) . 4_545
Ag1 C18 Ag4 77.6(8) 7 4_545
Ag4' C18 Ag4 107.7(16) 7 4_545
Ag4' C18 Ag4 35.7(12) 4_545 4_545
Ag4 C18 Ag4 136.7(14) 7 4_545
C17 C18 Ag5 102.9(19) . 4_545
Ag1 C18 Ag5 79.7(12) 7 4_545
Ag4' C18 Ag5 163.8(18) 7 4_545
Ag4' C18 Ag5 112.4(13) 4_545 4_545
Ag4 C18 Ag5 131.8(14) 7 4_545
Ag4 C18 Ag5 76.7(5) 4_545 4_545
C17 C18 Ag5 102.9(19) . 7
Ag1 C18 Ag5 79.7(12) 7 7
Ag4' C18 Ag5 112.4(13) 7 7
Ag4' C18 Ag5 163.8(18) 4_545 7
Ag4 C18 Ag5 76.7(5) 7 7
Ag4 C18 Ag5 131.8(14) 4_545 7
Ag5 C18 Ag5 57.7(8) 4_545 7
O1 C19 O1 122(5) . 6_565
O1 C19 C20 119(2) . .
O1 C19 C20 119(2) 6_565 .
F1 C20 F2 114(3) . .
F1 C20 F2 114(3) . 6_565
F2 C20 F2 82(4) . 6_565
F1 C20 C19 120(4) . .
F2 C20 C19 110(3) . .
F2 C20 C19 110(3) 6_565 .
O2 C21 O2 129(2) 6 .
O2 C21 C22 115.7(10) 6 .
O2 C21 C22 115.7(10) . .
F4 C22 F3 109.8(19) . .
F4 C22 F3 109.8(19) . 6
F3 C22 F3 97(3) . 6
F4 C22 C21 113(3) . .
F3 C22 C21 112.8(17) . .
F3 C22 C21 112.8(17) 6 .
O3 C23 O3 131(4) 6_565 .
O3 C23 C24 114(2) 6_565 .
O3 C23 C24 114(2) . .
F5 C24 F6 127(4) . .
F5 C24 F6 127(4) . 6_565
F6 C24 F6 54(4) . 6_565
F5 C24 C23 116(5) . .
F6 C24 C23 109(4) . .
F6 C24 C23 109(4) 6_565 .
C26 C25 O4 124(2) . .
C26 C25 O4 124(2) . 6
O4 C25 O4 103(6) . 6
F8 C26 C25 112(5) . .
F8 C26 F7 96(4) . .
C25 C26 F7 152(5) . .
O6 C27 O5 143(7) . .
O6 C27 C28 112(7) . .
O5 C27 C28 105(5) . .
F10 C28 F10 152(10) . 6_565
F10 C28 F9 88.5(8) . .
F10 C28 F9 88.5(8) 6_565 .
F10 C28 C27 103(4) . .
F10 C28 C27 103(4) 6_565 .
F9 C28 C27 124(7) . .
C30 C29 N1 141(7) . .
C29 C30 H30A 109.6 . .
C29 C30 H30B 109.4 . .
H30A C30 H30B 109.5 . .
C29 C30 H30C 109.4 . .
H30A C30 H30C 109.5 . .
H30B C30 H30C 109.5 . .
O7 C31 H31A 109.5 . .
O7 C31 H31B 109.2 . .
H31A C31 H31B 109.5 . .
O7 C31 H31C 109.7 . .
H31A C31 H31C 109.5 . .
H31B C31 H31C 109.5 . .
F6 F6 C24 63(2) 6_565 .
C28 F9 F10 45.8(5) . 6_565
C28 F9 F10 45.8(5) . .
F10 F9 F10 88(3) 6_565 .
C28 F10 F9 45.7(5) . .
C19 O1 Ag5' 142(3) . .
C19 O1 Ag5 121(3) . .
Ag5' O1 Ag5 26.7(5) . .
C21 O2 Ag4 121.4(12) . .
C21 O2 Ag4' 134.5(14) . .
Ag4 O2 Ag4' 34.7(11) . .
C23 O3 Ag5' 131(3) . .
C23 O3 Ag5 118(2) . .
Ag5' O3 Ag5 26.9(3) . .
C25 O4 Ag4' 161(3) . .
C25 O4 Ag4 134(3) . .
Ag4' O4 Ag4 36.5(19) . .
C27 O5 Ag3 117(5) . .
C27 O6 Ag1 123(4) . .
C31 O7 Ag5' 117.6(7) . .
C31 O7 Ag5' 117.6(7) . 6
Ag5' O7 Ag5' 124.2(12) . 6
Ag4' O1W Ag4' 131(3) . 6_565
C29 N1 Ag2 154(4) . .

loop_
_geom_bond_atom_site_label_1
_geom_bond_atom_site_label_2
_geom_bond_distance
_geom_bond_site_symmetry_2
Ag1 O6 2.09(4) .
Ag1 C18 2.17(4) 7
Ag1 Ag4 2.837(4) 6_565
Ag1 Ag4 2.837(4) .
Ag1 Ag5 2.973(4) .
Ag1 Ag5 2.973(4) 6_565
Ag1 Ag3 3.033(5) .
Ag1 Ag4' 3.093(19) .
Ag1 Ag4' 3.093(19) 6_565
Ag2 C1 2.06(3) .
Ag2 N1 2.17(6) .
Ag2 Ag5' 2.995(6) .
Ag2 Ag5' 2.995(6) 6
Ag2 Ag4 3.011(4) 6
Ag2 Ag4 3.011(4) .
Ag2 Ag5 3.124(5) .
Ag2 Ag5 3.124(5) 6
Ag3 O5 2.30(5) .
Ag3 Ag3 2.831(8) 5_564
Ag3 Ag4' 3.06(3) .
Ag3 Ag4' 3.06(3) 6_565
Ag4 Ag4' 1.45(5) .
Ag4 O2 2.320(13) .
Ag4 C18 2.357(11) 7
Ag4 O4 2.40(3) .
Ag4 C1 2.51(2) .
Ag4 Ag4 2.677(7) 6
Ag4 Ag5 2.989(4) .
Ag4' O1W 1.56(5) .
Ag4' O4 1.68(3) .
Ag4' C18 2.37(3) 7
Ag4' O2 2.50(2) .
Ag4' C17 2.66(3) 7
Ag4' Ag4' 2.84(7) 6_565
Ag5 Ag5' 1.093(7) .
Ag5 Ag5 2.374(9) 6_565
Ag5 O3 2.41(2) .
Ag5 O1 2.40(3) .
Ag5 C1 2.452(9) .
Ag5 C18 2.46(3) 7
Ag5 Ag5' 3.152(8) 6_565
Ag5' O7 1.910(12) .
Ag5' O1 1.96(4) .
Ag5' O3 2.24(3) .
Ag5' C1 2.325(19) .
Ag5' Ag5 3.152(8) 6_565
Ag5' Ag5' 3.376(11) 6
C1 C2 1.23(4) .
C1 Ag5' 2.325(19) 6
C1 Ag5 2.452(9) 6
C1 Ag4 2.51(2) 6
C2 C3 1.46(3) .
C3 C8 1.33(3) .
C3 C4 1.43(4) .
C4 C5 1.41(4) .
C4 H4A 0.9500 .
C5 C6 1.42(4) .
C5 H5A 0.9500 .
C6 C7 1.44(4) .
C6 H6A 0.9500 .
C7 C8 1.35(4) .
C7 C9 1.45(3) .
C8 H8A 0.9500 .
C9 C10 1.32(3) .
C9 H9A 0.9500 .
C10 C11 1.49(3) .
C10 H10A 0.9500 .
C11 C16 1.34(4) .
C11 C12 1.37(3) .
C12 C13 1.39(3) .
C12 H12A 0.9500 .
C13 C14 1.40(4) .
C13 C17 1.40(4) .
C14 C15 1.34(4) .
C14 H14A 0.9500 .
C15 C16 1.36(4) .
C15 H15A 0.9500 .
C16 H16A 0.9500 .
C17 C18 1.15(4) .
C17 Ag4' 2.66(3) 7
C17 Ag4' 2.66(3) 4_545
C18 Ag1 2.17(4) 7
C18 Ag4' 2.37(3) 7
C18 Ag4' 2.37(3) 4_545
C18 Ag4 2.357(11) 7
C18 Ag4 2.357(11) 4_545
C18 Ag5 2.46(3) 4_545
C18 Ag5 2.46(3) 7
C19 O1 1.25(4) .
C19 O1 1.25(4) 6_565
C19 C20 1.48(6) .
C20 F1 1.19(5) .
C20 F2 1.36(4) .
C20 F2 1.36(4) 6_565
C21 O2 1.231(16) 6
C21 O2 1.231(16) .
C21 C22 1.51(3) .
C22 F4 1.22(4) .
C22 F3 1.34(2) .
C22 F3 1.34(2) 6
C23 O3 1.16(3) 6_565
C23 O3 1.16(3) .
C23 C24 1.49(6) .
C24 F5 1.09(6) .
C24 F6 1.46(6) .
C24 F6 1.46(6) 6_565
C25 C26 0.91(7) .
C25 O4 1.38(5) .
C25 O4 1.38(5) 6
C26 F8 1.425(10) .
C26 F7 1.22(5) .
C27 O6 1.07(7) .
C27 O5 1.22(8) .
C27 C28 1.528(10) .
C28 F10 1.431(10) .
C28 F10 1.431(10) 6_565
C28 F9 1.427(10) .
C29 C30 1.19(8) .
C29 N1 1.59(8) .
C30 H30A 0.9800 .
C30 H30B 0.9800 .
C30 H30C 0.9800 .
C31 O7 1.46(11) .
C31 H31A 0.9800 .
C31 H31B 0.9800 .
C31 H31C 0.9800 .
F6 F6 1.32(8) 6_565
F9 F10 1.995(10) 6_565
F9 F10 1.995(10) .
O7 Ag5' 1.910(12) 6
O1W Ag4' 1.56(5) 6_565

loop_
_geom_torsion_atom_site_label_1
_geom_torsion_atom_site_label_2
_geom_torsion_atom_site_label_3
_geom_torsion_atom_site_label_4
_geom_torsion
_geom_torsion_site_symmetry_1
_geom_torsion_site_symmetry_4
O6 Ag1 Ag3 O5 0.000(4) . .
C18 Ag1 Ag3 O5 180.000(4) 7 .
Ag4 Ag1 Ag3 O5 -128.59(7) 6_565 .
Ag4 Ag1 Ag3 O5 128.59(7) . .
Ag5 Ag1 Ag3 O5 139.4(2) . .
Ag5 Ag1 Ag3 O5 -139.4(2) 6_565 .
Ag4' Ag1 Ag3 O5 147.9(8) . .
Ag4' Ag1 Ag3 O5 -147.9(8) 6_565 .
O6 Ag1 Ag3 Ag3 180.000(2) . 5_564
C18 Ag1 Ag3 Ag3 0.000(2) 7 5_564
Ag4 Ag1 Ag3 Ag3 51.41(7) 6_565 5_564
Ag4 Ag1 Ag3 Ag3 -51.41(7) . 5_564
Ag5 Ag1 Ag3 Ag3 -40.6(2) . 5_564
Ag5 Ag1 Ag3 Ag3 40.6(2) 6_565 5_564
Ag4' Ag1 Ag3 Ag3 -32.1(8) . 5_564
Ag4' Ag1 Ag3 Ag3 32.1(8) 6_565 5_564
O6 Ag1 Ag3 Ag4' -147.9(8) . .
C18 Ag1 Ag3 Ag4' 32.1(8) 7 .
Ag4 Ag1 Ag3 Ag4' 83.5(8) 6_565 .
Ag4 Ag1 Ag3 Ag4' -19.3(8) . .
Ag5 Ag1 Ag3 Ag4' -8.6(8) . .
Ag5 Ag1 Ag3 Ag4' 72.7(8) 6_565 .
Ag4' Ag1 Ag3 Ag4' 64.1(15) 6_565 .
O6 Ag1 Ag3 Ag4' 147.9(8) . 6_565
C18 Ag1 Ag3 Ag4' -32.1(8) 7 6_565
Ag4 Ag1 Ag3 Ag4' 19.3(8) 6_565 6_565
Ag4 Ag1 Ag3 Ag4' -83.5(8) . 6_565
Ag5 Ag1 Ag3 Ag4' -72.7(8) . 6_565
Ag5 Ag1 Ag3 Ag4' 8.6(8) 6_565 6_565
Ag4' Ag1 Ag3 Ag4' -64.1(15) . 6_565
O6 Ag1 Ag4 Ag4' 110.2(14) . .
C18 Ag1 Ag4 Ag4' -70.0(13) 7 .
Ag4 Ag1 Ag4 Ag4' -41.1(7) 6_565 .
Ag5 Ag1 Ag4 Ag4' -134.7(8) . .
Ag5 Ag1 Ag4 Ag4' -104.0(7) 6_565 .
Ag3 Ag1 Ag4 Ag4' 37.8(7) . .
Ag4' Ag1 Ag4 Ag4' -22.9(7) 6_565 .
O6 Ag1 Ag4 O2 29.9(13) . .
C18 Ag1 Ag4 O2 -150.3(11) 7 .
Ag4 Ag1 Ag4 O2 -121.5(4) 6_565 .
Ag5 Ag1 Ag4 O2 144.9(4) . .
Ag5 Ag1 Ag4 O2 175.7(4) 6_565 .
Ag3 Ag1 Ag4 O2 -42.5(4) . .
Ag4' Ag1 Ag4 O2 -80.3(8) . .
Ag4' Ag1 Ag4 O2 -103.3(8) 6_565 .
O6 Ag1 Ag4 C18 -179.7(15) . 7
Ag4 Ag1 Ag4 C18 28.9(10) 6_565 7
Ag5 Ag1 Ag4 C18 -64.7(10) . 7
Ag5 Ag1 Ag4 C18 -33.9(10) 6_565 7
Ag3 Ag1 Ag4 C18 107.8(10) . 7
Ag4' Ag1 Ag4 C18 70.0(13) . 7
Ag4' Ag1 Ag4 C18 47.1(13) 6_565 7
O6 Ag1 Ag4 O4 113.4(13) . .
C18 Ag1 Ag4 O4 -66.9(12) 7 .
Ag4 Ag1 Ag4 O4 -38.0(6) 6_565 .
Ag5 Ag1 Ag4 O4 -131.6(6) . .
Ag5 Ag1 Ag4 O4 -100.8(6) 6_565 .
Ag3 Ag1 Ag4 O4 40.9(6) . .
Ag4' Ag1 Ag4 O4 3.2(9) . .
Ag4' Ag1 Ag4 O4 -19.8(9) 6_565 .
O6 Ag1 Ag4 C1 -85.4(13) . .
C18 Ag1 Ag4 C1 94.3(12) 7 .
Ag4 Ag1 Ag4 C1 123.2(6) 6_565 .
Ag5 Ag1 Ag4 C1 29.6(6) . .
Ag5 Ag1 Ag4 C1 60.4(6) 6_565 .
Ag3 Ag1 Ag4 C1 -157.9(6) . .
Ag4' Ag1 Ag4 C1 164.3(10) . .
Ag4' Ag1 Ag4 C1 141.4(10) 6_565 .
O6 Ag1 Ag4 Ag4 -28.6(12) . 6
C18 Ag1 Ag4 Ag4 151.1(10) 7 6
Ag4 Ag1 Ag4 Ag4 180.0 6_565 6
Ag5 Ag1 Ag4 Ag4 86.39(16) . 6
Ag5 Ag1 Ag4 Ag4 117.18(10) 6_565 6
Ag3 Ag1 Ag4 Ag4 -101.07(11) . 6
Ag4' Ag1 Ag4 Ag4 -138.9(7) . 6
Ag4' Ag1 Ag4 Ag4 -161.8(7) 6_565 6
O6 Ag1 Ag4 Ag5 -115.0(12) . .
C18 Ag1 Ag4 Ag5 64.7(10) 7 .
Ag4 Ag1 Ag4 Ag5 93.61(16) 6_565 .
Ag5 Ag1 Ag4 Ag5 30.79(14) 6_565 .
Ag3 Ag1 Ag4 Ag5 172.54(15) . .
Ag4' Ag1 Ag4 Ag5 134.7(8) . .
Ag4' Ag1 Ag4 Ag5 111.8(7) 6_565 .
O6 Ag1 Ag4 Ag2 -50.6(12) . .
C18 Ag1 Ag4 Ag2 129.1(10) 7 .
Ag4 Ag1 Ag4 Ag2 157.98(9) 6_565 .
Ag5 Ag1 Ag4 Ag2 64.37(14) . .
Ag5 Ag1 Ag4 Ag2 95.16(10) 6_565 .
Ag3 Ag1 Ag4 Ag2 -123.09(10) . .
Ag4' Ag1 Ag4 Ag2 -160.9(7) . .
Ag4' Ag1 Ag4 Ag2 176.2(7) 6_565 .
C1 Ag2 Ag4 Ag4' -180(2) . .
N1 Ag2 Ag4 Ag4' 3(2) . .
Ag5' Ag2 Ag4 Ag4' -128(2) . .
Ag5' Ag2 Ag4 Ag4' 169(2) 6 .
Ag4 Ag2 Ag4 Ag4' 110(2) 6 .
Ag5 Ag2 Ag4 Ag4' -117(2) . .
Ag5 Ag2 Ag4 Ag4' 150(2) 6 .
C1 Ag2 Ag4 O2 159.5(6) . .
N1 Ag2 Ag4 O2 -17.6(10) . .
Ag5' Ag2 Ag4 O2 -148.8(4) . .
Ag5' Ag2 Ag4 O2 148.3(4) 6 .
Ag4 Ag2 Ag4 O2 89.5(3) 6 .
Ag5 Ag2 Ag4 O2 -137.9(4) . .
Ag5 Ag2 Ag4 O2 128.7(4) 6 .
C1 Ag2 Ag4 C18 -87.3(9) . 7
N1 Ag2 Ag4 C18 95.6(12) . 7
Ag5' Ag2 Ag4 C18 -35.7(8) . 7
Ag5' Ag2 Ag4 C18 -98.5(8) 6 7
Ag4 Ag2 Ag4 C18 -157.3(8) 6 7
Ag5 Ag2 Ag4 C18 -24.7(8) . 7
Ag5 Ag2 Ag4 C18 -118.1(8) 6 7
C1 Ag2 Ag4 O4 77.8(10) . .
N1 Ag2 Ag4 O4 -99.3(13) . .
Ag5' Ag2 Ag4 O4 129.4(9) . .
Ag5' Ag2 Ag4 O4 66.6(9) 6 .
Ag4 Ag2 Ag4 O4 7.7(9) 6 .
Ag5 Ag2 Ag4 O4 140.4(9) . .
Ag5 Ag2 Ag4 O4 47.0(9) 6 .
N1 Ag2 Ag4 C1 -177.1(10) . .
Ag5' Ag2 Ag4 C1 51.6(5) . .
Ag5' Ag2 Ag4 C1 -11.2(5) 6 .
Ag4 Ag2 Ag4 C1 -70.0(5) 6 .
Ag5 Ag2 Ag4 C1 62.6(5) . .
Ag5 Ag2 Ag4 C1 -30.8(5) 6 .
C1 Ag2 Ag4 Ag4 70.0(5) . 6
N1 Ag2 Ag4 Ag4 -107.1(9) . 6
Ag5' Ag2 Ag4 Ag4 121.68(14) . 6
Ag5' Ag2 Ag4 Ag4 58.83(17) 6 6
Ag5 Ag2 Ag4 Ag4 132.62(9) . 6
Ag5 Ag2 Ag4 Ag4 39.22(8) 6 6
C1 Ag2 Ag4 Ag1 -125.4(5) . .
N1 Ag2 Ag4 Ag1 57.5(9) . .
Ag5' Ag2 Ag4 Ag1 -73.75(15) . .
Ag5' Ag2 Ag4 Ag1 -136.60(18) 6 .
Ag4 Ag2 Ag4 Ag1 164.57(6) 6 .
Ag5 Ag2 Ag4 Ag1 -62.81(10) . .
Ag5 Ag2 Ag4 Ag1 -156.21(11) 6 .
C1 Ag2 Ag4 Ag5 -62.6(5) . .
N1 Ag2 Ag4 Ag5 120.3(9) . .
Ag5' Ag2 Ag4 Ag5 -10.94(14) . .
Ag5' Ag2 Ag4 Ag5 -73.8(2) 6 .
Ag4 Ag2 Ag4 Ag5 -132.62(9) 6 .
Ag5 Ag2 Ag4 Ag5 -93.40(16) 6 .
O2 Ag4 Ag4' O1W 98(3) . .
C18 Ag4 Ag4' O1W -23(3) 7 .
O4 Ag4 Ag4' O1W -152(3) . .
C1 Ag4 Ag4' O1W -102(3) . .
Ag4 Ag4 Ag4' O1W 175(2) 6 .
Ag1 Ag4 Ag4' O1W 24(3) . .
Ag5 Ag4 Ag4' O1W -26(3) . .
Ag2 Ag4 Ag4' O1W 77(4) . .
O2 Ag4 Ag4' O4 -109.6(11) . .
C18 Ag4 Ag4' O4 129.2(14) 7 .
C1 Ag4 Ag4' O4 50(3) . .
Ag4 Ag4 Ag4' O4 -33.1(13) 6 .
Ag1 Ag4 Ag4' O4 176.5(10) . .
Ag5 Ag4 Ag4' O4 126.5(10) . .
Ag2 Ag4 Ag4' O4 -130.3(17) . .
O2 Ag4 Ag4' C18 121.3(10) . 7
O4 Ag4 Ag4' C18 -129.2(14) . 7
C1 Ag4 Ag4' C18 -79(3) . 7
Ag4 Ag4 Ag4' C18 -162.3(9) 6 7
Ag1 Ag4 Ag4' C18 47.3(9) . 7
Ag5 Ag4 Ag4' C18 -2.7(11) . 7
Ag2 Ag4 Ag4' C18 101(2) . 7
C18 Ag4 Ag4' O2 -121.3(10) 7 .
O4 Ag4 Ag4' O2 109.6(11) . .
C1 Ag4 Ag4' O2 160(3) . .
Ag4 Ag4 Ag4' O2 76.4(6) 6 .
Ag1 Ag4 Ag4' O2 -74.0(4) . .
Ag5 Ag4 Ag4' O2 -124.0(6) . .
Ag2 Ag4 Ag4' O2 -21(2) . .
O2 Ag4 Ag4' C17 146.0(7) . 7
C18 Ag4 Ag4' C17 24.7(10) 7 7
O4 Ag4 Ag4' C17 -104.5(12) . 7
C1 Ag4 Ag4' C17 -54(3) . 7
Ag4 Ag4 Ag4' C17 -137.6(6) 6 7
Ag1 Ag4 Ag4' C17 72.0(6) . 7
Ag5 Ag4 Ag4' C17 22.0(9) . 7
Ag2 Ag4 Ag4' C17 125.2(19) . 7
O2 Ag4 Ag4' Ag4' 103.6(6) . 6_565
C18 Ag4 Ag4' Ag4' -17.7(9) 7 6_565
O4 Ag4 Ag4' Ag4' -146.9(13) . 6_565
C1 Ag4 Ag4' Ag4' -96(3) . 6_565
Ag4 Ag4 Ag4' Ag4' 180.002(3) 6 6_565
Ag1 Ag4 Ag4' Ag4' 29.6(4) . 6_565
Ag5 Ag4 Ag4' Ag4' -20.4(9) . 6_565
Ag2 Ag4 Ag4' Ag4' 83(2) . 6_565
O2 Ag4 Ag4' Ag3 34.0(7) . .
C18 Ag4 Ag4' Ag3 -87.3(12) 7 .
O4 Ag4 Ag4' Ag3 143.5(16) . .
C1 Ag4 Ag4' Ag3 -166(2) . .
Ag4 Ag4 Ag4' Ag3 110.4(7) 6 .
Ag1 Ag4 Ag4' Ag3 -40.0(7) . .
Ag5 Ag4 Ag4' Ag3 -90.0(8) . .
Ag2 Ag4 Ag4' Ag3 13(3) . .
O2 Ag4 Ag4' Ag1 74.0(4) . .
C18 Ag4 Ag4' Ag1 -47.3(9) 7 .
O4 Ag4 Ag4' Ag1 -176.5(10) . .
C1 Ag4 Ag4' Ag1 -126(3) . .
Ag4 Ag4 Ag4' Ag1 150.4(4) 6 .
Ag5 Ag4 Ag4' Ag1 -50.0(5) . .
Ag2 Ag4 Ag4' Ag1 53(2) . .
O5 Ag3 Ag4' Ag4 3.0(16) . .
Ag3 Ag3 Ag4' Ag4 -139.6(9) 5_564 .
Ag1 Ag3 Ag4' Ag4 43.2(9) . .
Ag4' Ag3 Ag4' Ag4 116.4(11) 6_565 .
O5 Ag3 Ag4' O1W -141.5(15) . .
Ag3 Ag3 Ag4' O1W 75.9(11) 5_564 .
Ag1 Ag3 Ag4' O1W -101.2(11) . .
Ag4' Ag3 Ag4' O1W -28.1(15) 6_565 .
O5 Ag3 Ag4' O4 130(3) . .
Ag3 Ag3 Ag4' O4 -13(3) 5_564 .
Ag1 Ag3 Ag4' O4 170(3) . .
Ag4' Ag3 Ag4' O4 -117(2) 6_565 .
O5 Ag3 Ag4' C18 -69.1(17) . 7
Ag3 Ag3 Ag4' C18 148.4(11) 5_564 7
Ag1 Ag3 Ag4' C18 -28.8(11) . 7
Ag4' Ag3 Ag4' C18 44.3(17) 6_565 7
O5 Ag3 Ag4' O2 41.0(12) . .
Ag3 Ag3 Ag4' O2 -101.6(8) 5_564 .
Ag1 Ag3 Ag4' O2 81.2(8) . .
Ag4' Ag3 Ag4' O2 154.4(4) 6_565 .
O5 Ag3 Ag4' C17 -86.0(19) . 7
Ag3 Ag3 Ag4' C17 131.4(13) 5_564 7
Ag1 Ag3 Ag4' C17 -45.7(13) . 7
Ag4' Ag3 Ag4' C17 27.4(19) 6_565 7
O5 Ag3 Ag4' Ag4' -113.4(11) . 6_565
Ag3 Ag3 Ag4' Ag4' 104.0(7) 5_564 6_565
Ag1 Ag3 Ag4' Ag4' -73.1(7) . 6_565
O5 Ag3 Ag4' Ag1 -40.3(11) . .
Ag3 Ag3 Ag4' Ag1 177.18(15) 5_564 .
Ag4' Ag3 Ag4' Ag1 73.1(7) 6_565 .
O6 Ag1 Ag4' Ag4 -91.9(13) . .
C18 Ag1 Ag4' Ag4 87.9(13) 7 .
Ag4 Ag1 Ag4' Ag4 139.0(7) 6_565 .
Ag5 Ag1 Ag4' Ag4 39.2(7) . .
Ag5 Ag1 Ag4' Ag4 81.5(7) 6_565 .
Ag3 Ag1 Ag4' Ag4 -135.6(8) . .
Ag4' Ag1 Ag4' Ag4 151.9(5) 6_565 .
O6 Ag1 Ag4' O1W 101.2(13) . .
C18 Ag1 Ag4' O1W -78.9(12) 7 .
Ag4 Ag1 Ag4' O1W -27.8(10) 6_565 .
Ag4 Ag1 Ag4' O1W -166.8(16) . .
Ag5 Ag1 Ag4' O1W -127.7(11) . .
Ag5 Ag1 Ag4' O1W -85.3(12) 6_565 .
Ag3 Ag1 Ag4' O1W 57.6(12) . .
Ag4' Ag1 Ag4' O1W -14.9(13) 6_565 .
O6 Ag1 Ag4' O4 -106(5) . .
C18 Ag1 Ag4' O4 74(5) 7 .
Ag4 Ag1 Ag4' O4 125(5) 6_565 .
Ag4 Ag1 Ag4' O4 -14(4) . .
Ag5 Ag1 Ag4' O4 25(5) . .
Ag5 Ag1 Ag4' O4 67(5) 6_565 .
Ag3 Ag1 Ag4' O4 -150(5) . .
Ag4' Ag1 Ag4' O4 138(5) 6_565 .
O6 Ag1 Ag4' C18 -179.8(10) . 7
Ag4 Ag1 Ag4' C18 51.1(10) 6_565 7
Ag4 Ag1 Ag4' C18 -87.9(13) . 7
Ag5 Ag1 Ag4' C18 -48.7(10) . 7
Ag5 Ag1 Ag4' C18 -6.4(12) 6_565 7
Ag3 Ag1 Ag4' C18 136.6(14) . 7
Ag4' Ag1 Ag4' C18 64.0(13) 6_565 7
O6 Ag1 Ag4' O2 -19.4(18) . .
C18 Ag1 Ag4' O2 160.5(18) 7 .
Ag4 Ag1 Ag4' O2 -148.4(10) 6_565 .
Ag4 Ag1 Ag4' O2 72.6(10) . .
Ag5 Ag1 Ag4' O2 111.7(10) . .
Ag5 Ag1 Ag4' O2 154.1(7) 6_565 .
Ag3 Ag1 Ag4' O2 -63.0(6) . .
Ag4' Ag1 Ag4' O2 -135.5(7) 6_565 .
O6 Ag1 Ag4' C17 179.3(9) . 7
C18 Ag1 Ag4' C17 -0.8(8) 7 7
Ag4 Ag1 Ag4' C17 50.3(8) 6_565 7
Ag4 Ag1 Ag4' C17 -88.7(12) . 7
Ag5 Ag1 Ag4' C17 -49.6(8) . 7
Ag5 Ag1 Ag4' C17 -7.2(11) 6_565 7
Ag3 Ag1 Ag4' C17 135.7(12) . 7
Ag4' Ag1 Ag4' C17 63.2(11) 6_565 7
O6 Ag1 Ag4' Ag4' 116.1(13) . 6_565
C18 Ag1 Ag4' Ag4' -64.0(13) 7 6_565
Ag4 Ag1 Ag4' Ag4' -12.9(4) 6_565 6_565
Ag4 Ag1 Ag4' Ag4' -151.9(5) . 6_565
Ag5 Ag1 Ag4' Ag4' -112.8(4) . 6_565
Ag5 Ag1 Ag4' Ag4' -70.41(17) 6_565 6_565
Ag3 Ag1 Ag4' Ag4' 72.5(3) . 6_565
O6 Ag1 Ag4' Ag3 43.6(14) . .
C18 Ag1 Ag4' Ag3 -136.6(14) 7 .
Ag4 Ag1 Ag4' Ag3 -85.4(5) 6_565 .
Ag4 Ag1 Ag4' Ag3 135.6(8) . .
Ag5 Ag1 Ag4' Ag3 174.7(5) . .
Ag5 Ag1 Ag4' Ag3 -142.9(2) 6_565 .
Ag4' Ag1 Ag4' Ag3 -72.5(3) 6_565 .
O6 Ag1 Ag5 Ag5' 11.6(8) . .
C18 Ag1 Ag5 Ag5' -168.5(8) 7 .
Ag4 Ag1 Ag5 Ag5' 157.7(5) 6_565 .
Ag4 Ag1 Ag5 Ag5' -104.2(6) . .
Ag5 Ag1 Ag5 Ag5' 119.6(5) 6_565 .
Ag3 Ag1 Ag5 Ag5' -116.3(5) . .
Ag4' Ag1 Ag5 Ag5' -123.7(8) . .
Ag4' Ag1 Ag5 Ag5' -174.5(11) 6_565 .
O6 Ag1 Ag5 Ag5 -108.0(6) . 6_565
C18 Ag1 Ag5 Ag5 71.9(5) 7 6_565
Ag4 Ag1 Ag5 Ag5 38.07(8) 6_565 6_565
Ag4 Ag1 Ag5 Ag5 136.23(9) . 6_565
Ag3 Ag1 Ag5 Ag5 124.1(2) . 6_565
Ag4' Ag1 Ag5 Ag5 116.7(6) . 6_565
Ag4' Ag1 Ag5 Ag5 65.9(9) 6_565 6_565
O6 Ag1 Ag5 O3 -15.1(9) . .
C18 Ag1 Ag5 O3 164.8(9) 7 .
Ag4 Ag1 Ag5 O3 131.0(7) 6_565 .
Ag4 Ag1 Ag5 O3 -130.9(7) . .
Ag5 Ag1 Ag5 O3 92.9(7) 6_565 .
Ag3 Ag1 Ag5 O3 -142.9(7) . .
Ag4' Ag1 Ag5 O3 -150.4(9) . .
Ag4' Ag1 Ag5 O3 158.8(12) 6_565 .
O6 Ag1 Ag5 O1 -96(2) . .
C18 Ag1 Ag5 O1 84(2) 7 .
Ag4 Ag1 Ag5 O1 51(2) 6_565 .
Ag4 Ag1 Ag5 O1 149(2) . .
Ag5 Ag1 Ag5 O1 12(2) 6_565 .
Ag3 Ag1 Ag5 O1 136.6(19) . .
Ag4' Ag1 Ag5 O1 129(2) . .
Ag4' Ag1 Ag5 O1 78(2) 6_565 .
O6 Ag1 Ag5 C1 85.8(9) . .
C18 Ag1 Ag5 C1 -94.3(8) 7 .
Ag4 Ag1 Ag5 C1 -128.1(6) 6_565 .
Ag4 Ag1 Ag5 C1 -30.0(6) . .
Ag5 Ag1 Ag5 C1 -166.2(6) 6_565 .
Ag3 Ag1 Ag5 C1 -42.0(7) . .
Ag4' Ag1 Ag5 C1 -49.5(9) . .
Ag4' Ag1 Ag5 C1 -100.3(11) 6_565 .
O6 Ag1 Ag5 C18 -179.9(8) . 7
Ag4 Ag1 Ag5 C18 -33.8(5) 6_565 7
Ag4 Ag1 Ag5 C18 64.3(5) . 7
Ag5 Ag1 Ag5 C18 -71.9(5) 6_565 7
Ag3 Ag1 Ag5 C18 52.3(6) . 7
Ag4' Ag1 Ag5 C18 44.8(8) . 7
Ag4' Ag1 Ag5 C18 -6.0(11) 6_565 7
O6 Ag1 Ag5 Ag4 115.8(6) . .
C18 Ag1 Ag5 Ag4 -64.3(5) 7 .
Ag4 Ag1 Ag5 Ag4 -98.16(16) 6_565 .
Ag5 Ag1 Ag5 Ag4 -136.22(9) 6_565 .
Ag3 Ag1 Ag5 Ag4 -12.1(2) . .
Ag4' Ag1 Ag5 Ag4 -19.5(6) . .
Ag4' Ag1 Ag5 Ag4 -70.3(10) 6_565 .
O6 Ag1 Ag5 Ag2 54.0(6) . .
C18 Ag1 Ag5 Ag2 -126.2(5) 7 .
Ag4 Ag1 Ag5 Ag2 -159.98(11) 6_565 .
Ag4 Ag1 Ag5 Ag2 -61.82(10) . .
Ag5 Ag1 Ag5 Ag2 161.96(6) 6_565 .
Ag3 Ag1 Ag5 Ag2 -73.9(2) . .
Ag4' Ag1 Ag5 Ag2 -81.4(6) . .
Ag4' Ag1 Ag5 Ag2 -132.1(9) 6_565 .
O6 Ag1 Ag5 Ag5' -96.3(6) . 6_565
C18 Ag1 Ag5 Ag5' 83.6(6) 7 6_565
Ag4 Ag1 Ag5 Ag5' 49.76(13) 6_565 6_565
Ag4 Ag1 Ag5 Ag5' 147.92(17) . 6_565
Ag5 Ag1 Ag5 Ag5' 11.69(13) 6_565 6_565
Ag3 Ag1 Ag5 Ag5' 135.84(18) . 6_565
Ag4' Ag1 Ag5 Ag5' 128.4(6) . 6_565
Ag4' Ag1 Ag5 Ag5' 77.6(10) 6_565 6_565
Ag4' Ag4 Ag5 Ag5' -169.1(9) . .
O2 Ag4 Ag5 Ag5' 89.0(6) . .
C18 Ag4 Ag5 Ag5' -172.2(12) 7 .
O4 Ag4 Ag5 Ag5' -111.2(10) . .
C1 Ag4 Ag5 Ag5' -12.4(9) . .
Ag4 Ag4 Ag5 Ag5' -7.3(5) 6 .
Ag1 Ag4 Ag5 Ag5' 130.4(5) . .
Ag2 Ag4 Ag5 Ag5' 37.1(5) . .
Ag4' Ag4 Ag5 Ag5 18.3(9) . 6_565
O2 Ag4 Ag5 Ag5 -83.7(4) . 6_565
C18 Ag4 Ag5 Ag5 15.1(11) 7 6_565
O4 Ag4 Ag5 Ag5 76.1(9) . 6_565
C1 Ag4 Ag5 Ag5 174.9(8) . 6_565
Ag4 Ag4 Ag5 Ag5 180.0 6 6_565
Ag1 Ag4 Ag5 Ag5 -42.33(8) . 6_565
Ag2 Ag4 Ag5 Ag5 -135.59(7) . 6_565
Ag4' Ag4 Ag5 O3 113.1(11) . .
O2 Ag4 Ag5 O3 11.2(9) . .
C18 Ag4 Ag5 O3 109.9(13) 7 .
O4 Ag4 Ag5 O3 171.0(12) . .
C1 Ag4 Ag5 O3 -90.2(11) . .
Ag4 Ag4 Ag5 O3 -85.1(8) 6 .
Ag1 Ag4 Ag5 O3 52.6(8) . .
Ag2 Ag4 Ag5 O3 -40.7(8) . .
Ag4' Ag4 Ag5 O1 -96.4(16) . .
O2 Ag4 Ag5 O1 161.7(14) . .
C18 Ag4 Ag5 O1 -99.6(18) 7 .
O4 Ag4 Ag5 O1 -38.5(17) . .
C1 Ag4 Ag5 O1 60.3(16) . .
Ag4 Ag4 Ag5 O1 65.4(14) 6 .
Ag1 Ag4 Ag5 O1 -156.9(14) . .
Ag2 Ag4 Ag5 O1 109.8(14) . .
Ag4' Ag4 Ag5 C1 -156.6(12) . .
O2 Ag4 Ag5 C1 101.4(9) . .
C18 Ag4 Ag5 C1 -159.8(14) 7 .
O4 Ag4 Ag5 C1 -98.8(12) . .
Ag4 Ag4 Ag5 C1 5.1(8) 6 .
Ag1 Ag4 Ag5 C1 142.8(8) . .
Ag2 Ag4 Ag5 C1 49.5(8) . .
Ag4' Ag4 Ag5 C18 3.2(13) . 7
O2 Ag4 Ag5 C18 -98.7(12) . 7
O4 Ag4 Ag5 C18 61.0(14) . 7
C1 Ag4 Ag5 C18 159.8(14) . 7
Ag4 Ag4 Ag5 C18 164.9(11) 6 7
Ag1 Ag4 Ag5 C18 -57.4(11) . 7
Ag2 Ag4 Ag5 C18 -150.6(11) . 7
Ag4' Ag4 Ag5 Ag1 60.6(8) . .
O2 Ag4 Ag5 Ag1 -41.4(4) . .
C18 Ag4 Ag5 Ag1 57.4(11) 7 .
O4 Ag4 Ag5 Ag1 118.4(9) . .
C1 Ag4 Ag5 Ag1 -142.8(8) . .
Ag4 Ag4 Ag5 Ag1 -137.67(8) 6 .
Ag2 Ag4 Ag5 Ag1 -93.26(10) . .
Ag4' Ag4 Ag5 Ag2 153.8(9) . .
O2 Ag4 Ag5 Ag2 51.9(4) . .
C18 Ag4 Ag5 Ag2 150.6(11) 7 .
O4 Ag4 Ag5 Ag2 -148.3(9) . .
C1 Ag4 Ag5 Ag2 -49.5(8) . .
Ag4 Ag4 Ag5 Ag2 -44.41(7) 6 .
Ag1 Ag4 Ag5 Ag2 93.26(10) . .
Ag4' Ag4 Ag5 Ag5' 20.9(9) . 6_565
O2 Ag4 Ag5 Ag5' -81.1(5) . 6_565
C18 Ag4 Ag5 Ag5' 17.7(11) 7 6_565
O4 Ag4 Ag5 Ag5' 78.7(9) . 6_565
C1 Ag4 Ag5 Ag5' 177.5(8) . 6_565
Ag4 Ag4 Ag5 Ag5' -177.40(19) 6 6_565
Ag1 Ag4 Ag5 Ag5' -39.7(2) . 6_565
Ag2 Ag4 Ag5 Ag5' -133.0(2) . 6_565
C1 Ag2 Ag5 Ag5' -79.3(10) . .
N1 Ag2 Ag5 Ag5' 106.4(19) . .
Ag5' Ag2 Ag5 Ag5' -36.7(3) 6 .
Ag4 Ag2 Ag5 Ag5' -111.9(3) 6 .
Ag4 Ag2 Ag5 Ag5' -148.1(4) . .
Ag5 Ag2 Ag5 Ag5' -53.0(4) 6 .
C1 Ag2 Ag5 Ag5 153.7(9) . 6_565
N1 Ag2 Ag5 Ag5 -20.6(19) . 6_565
Ag5' Ag2 Ag5 Ag5 -127.0(4) . 6_565
Ag5' Ag2 Ag5 Ag5 -163.74(12) 6 6_565
Ag4 Ag2 Ag5 Ag5 121.15(10) 6 6_565
Ag4 Ag2 Ag5 Ag5 84.86(14) . 6_565
Ag5 Ag2 Ag5 Ag5 180.0 6 6_565
C1 Ag2 Ag5 O3 -152.0(12) . .
N1 Ag2 Ag5 O3 34(2) . .
Ag5' Ag2 Ag5 O3 -72.7(9) . .
Ag5' Ag2 Ag5 O3 -109.5(8) 6 .
Ag4 Ag2 Ag5 O3 175.4(8) 6 .
Ag4 Ag2 Ag5 O3 139.1(8) . .
Ag5 Ag2 Ag5 O3 -125.7(8) 6 .
C1 Ag2 Ag5 O1 -67.9(12) . .
N1 Ag2 Ag5 O1 118(2) . .
Ag5' Ag2 Ag5 O1 11.4(9) . .
Ag5' Ag2 Ag5 O1 -25.3(8) 6 .
Ag4 Ag2 Ag5 O1 -100.5(8) 6 .
Ag4 Ag2 Ag5 O1 -136.7(8) . .
Ag5 Ag2 Ag5 O1 -41.6(8) 6 .
N1 Ag2 Ag5 C1 -174(2) . .
Ag5' Ag2 Ag5 C1 79.3(10) . .
Ag5' Ag2 Ag5 C1 42.5(9) 6 .
Ag4 Ag2 Ag5 C1 -32.6(9) 6 .
Ag4 Ag2 Ag5 C1 -68.9(9) . .
Ag5 Ag2 Ag5 C1 26.3(9) 6 .
C1 Ag2 Ag5 C18 91.7(12) . 7
N1 Ag2 Ag5 C18 -83(2) . 7
Ag5' Ag2 Ag5 C18 171.0(8) . 7
Ag5' Ag2 Ag5 C18 134.2(8) 6 7
Ag4 Ag2 Ag5 C18 59.1(8) 6 7
Ag4 Ag2 Ag5 C18 22.8(8) . 7
Ag5 Ag2 Ag5 C18 117.9(8) 6 7
C1 Ag2 Ag5 Ag1 128.3(9) . .
N1 Ag2 Ag5 Ag1 -46.0(19) . .
Ag5' Ag2 Ag5 Ag1 -152.4(4) . .
Ag5' Ag2 Ag5 Ag1 170.85(14) 6 .
Ag4 Ag2 Ag5 Ag1 95.74(11) 6 .
Ag4 Ag2 Ag5 Ag1 59.45(11) . .
Ag5 Ag2 Ag5 Ag1 154.59(9) 6 .
C1 Ag2 Ag5 Ag4 68.9(9) . .
N1 Ag2 Ag5 Ag4 -105.4(19) . .
Ag5' Ag2 Ag5 Ag4 148.1(4) . .
Ag5' Ag2 Ag5 Ag4 111.40(16) 6 .
Ag4 Ag2 Ag5 Ag4 36.29(11) 6 .
Ag5 Ag2 Ag5 Ag4 95.14(14) 6 .
C1 Ag2 Ag5 Ag5' 178.5(9) . 6_565
N1 Ag2 Ag5 Ag5' 4.2(19) . 6_565
Ag5' Ag2 Ag5 Ag5' -102.2(4) . 6_565
Ag5' Ag2 Ag5 Ag5' -138.9(3) 6 6_565
Ag4 Ag2 Ag5 Ag5' 146.0(2) 6 6_565
Ag4 Ag2 Ag5 Ag5' 109.7(3) . 6_565
Ag5 Ag2 Ag5 Ag5' -155.20(18) 6 6_565
Ag5 Ag5 Ag5' O7 -168.4(17) 6_565 .
O3 Ag5 Ag5' O7 124(2) . .
O1 Ag5 Ag5' O7 -116(2) . .
C1 Ag5 Ag5' O7 10(2) . .
C18 Ag5 Ag5' O7 -20(6) 7 .
Ag1 Ag5 Ag5' O7 96.0(19) . .
Ag4 Ag5 Ag5' O7 20(2) . .
Ag2 Ag5 Ag5' O7 52.9(19) . .
Ag5' Ag5 Ag5' O7 -168.4(17) 6_565 .
Ag5 Ag5 Ag5' O1 -52.7(8) 6_565 .
O3 Ag5 Ag5' O1 -120.4(10) . .
C1 Ag5 Ag5' O1 125.3(10) . .
C18 Ag5 Ag5' O1 95(5) 7 .
Ag1 Ag5 Ag5' O1 -148.3(8) . .
Ag4 Ag5 Ag5' O1 135.9(7) . .
Ag2 Ag5 Ag5' O1 168.6(8) . .
Ag5' Ag5 Ag5' O1 -52.7(8) 6_565 .
Ag5 Ag5 Ag5' O3 67.7(8) 6_565 .
O1 Ag5 Ag5' O3 120.4(10) . .
C1 Ag5 Ag5' O3 -114.3(10) . .
C18 Ag5 Ag5' O3 -144(5) 7 .
Ag1 Ag5 Ag5' O3 -27.9(8) . .
Ag4 Ag5 Ag5' O3 -103.7(7) . .
Ag2 Ag5 Ag5' O3 -71.0(7) . .
Ag5' Ag5 Ag5' O3 67.7(8) 6_565 .
Ag5 Ag5 Ag5' C1 -178.0(7) 6_565 .
O3 Ag5 Ag5' C1 114.3(10) . .
O1 Ag5 Ag5' C1 -125.3(10) . .
C18 Ag5 Ag5' C1 -30(5) 7 .
Ag1 Ag5 Ag5' C1 86.4(8) . .
Ag4 Ag5 Ag5' C1 10.6(8) . .
Ag2 Ag5 Ag5' C1 43.3(7) . .
Ag5' Ag5 Ag5' C1 -178.0(7) 6_565 .
Ag5 Ag5 Ag5' Ag2 138.7(3) 6_565 .
O3 Ag5 Ag5' Ag2 71.0(7) . .
O1 Ag5 Ag5' Ag2 -168.6(8) . .
C1 Ag5 Ag5' Ag2 -43.3(7) . .
C18 Ag5 Ag5' Ag2 -73(5) 7 .
Ag1 Ag5 Ag5' Ag2 43.1(5) . .
Ag4 Ag5 Ag5' Ag2 -32.7(4) . .
Ag5' Ag5 Ag5' Ag2 138.7(3) 6_565 .
O3 Ag5 Ag5' Ag5 -67.7(8) . 6_565
O1 Ag5 Ag5' Ag5 52.7(8) . 6_565
C1 Ag5 Ag5' Ag5 178.0(7) . 6_565
C18 Ag5 Ag5' Ag5 148(5) 7 6_565
Ag1 Ag5 Ag5' Ag5 -95.6(5) . 6_565
Ag4 Ag5 Ag5' Ag5 -171.4(6) . 6_565
Ag2 Ag5 Ag5' Ag5 -138.7(3) . 6_565
Ag5' Ag5 Ag5' Ag5 -0.002(1) 6_565 6_565
Ag5 Ag5 Ag5' Ag5' 180.004(1) 6_565 6
O3 Ag5 Ag5' Ag5' 112.3(8) . 6
O1 Ag5 Ag5' Ag5' -127.3(8) . 6
C1 Ag5 Ag5' Ag5' -2.0(7) . 6
C18 Ag5 Ag5' Ag5' -32(5) 7 6
Ag1 Ag5 Ag5' Ag5' 84.4(5) . 6
Ag4 Ag5 Ag5' Ag5' 8.6(6) . 6
Ag2 Ag5 Ag5' Ag5' 41.3(3) . 6
Ag5' Ag5 Ag5' Ag5' 180.002(2) 6_565 6
C1 Ag2 Ag5' Ag5 84.1(8) . .
N1 Ag2 Ag5' Ag5 -91.4(16) . .
Ag5' Ag2 Ag5' Ag5 140.2(3) 6 .
Ag4 Ag2 Ag5' Ag5 72.1(4) 6 .
Ag4 Ag2 Ag5' Ag5 27.5(3) . .
Ag5 Ag2 Ag5' Ag5 127.3(4) 6 .
C1 Ag2 Ag5' O7 -74.8(9) . .
N1 Ag2 Ag5' O7 109.7(17) . .
Ag5' Ag2 Ag5' O7 -18.6(6) 6 .
Ag4 Ag2 Ag5' O7 -86.7(6) 6 .
Ag4 Ag2 Ag5' O7 -131.3(6) . .
Ag5 Ag2 Ag5' O7 -158.9(7) . .
Ag5 Ag2 Ag5' O7 -31.6(6) 6 .
C1 Ag2 Ag5' O1 -33(5) . .
N1 Ag2 Ag5' O1 151(5) . .
Ag5' Ag2 Ag5' O1 23(5) 6 .
Ag4 Ag2 Ag5' O1 -45(5) 6 .
Ag4 Ag2 Ag5' O1 -90(5) . .
Ag5 Ag2 Ag5' O1 -118(5) . .
Ag5 Ag2 Ag5' O1 10(5) 6 .
C1 Ag2 Ag5' O3 170.2(11) . .
N1 Ag2 Ag5' O3 -5.2(18) . .
Ag5' Ag2 Ag5' O3 -133.6(7) 6 .
Ag4 Ag2 Ag5' O3 158.3(7) 6 .
Ag4 Ag2 Ag5' O3 113.7(7) . .
Ag5 Ag2 Ag5' O3 86.2(8) . .
Ag5 Ag2 Ag5' O3 -146.6(7) 6 .
N1 Ag2 Ag5' C1 -175.5(17) . .
Ag5' Ag2 Ag5' C1 56.1(7) 6 .
Ag4 Ag2 Ag5' C1 -12.0(7) 6 .
Ag4 Ag2 Ag5' C1 -56.5(7) . .
Ag5 Ag2 Ag5' C1 -84.1(8) . .
Ag5 Ag2 Ag5' C1 43.2(7) 6 .
C1 Ag2 Ag5' Ag5 109.9(7) . 6_565
N1 Ag2 Ag5' Ag5 -65.6(16) . 6_565
Ag5' Ag2 Ag5' Ag5 166.00(12) 6 6_565
Ag4 Ag2 Ag5' Ag5 97.92(18) 6 6_565
Ag4 Ag2 Ag5' Ag5 53.33(16) . 6_565
Ag5 Ag2 Ag5' Ag5 25.8(2) . 6_565
Ag5 Ag2 Ag5' Ag5 153.0(2) 6 6_565
C1 Ag2 Ag5' Ag5' -56.1(7) . 6
N1 Ag2 Ag5' Ag5' 128.4(16) . 6
Ag4 Ag2 Ag5' Ag5' -68.08(9) 6 6
Ag4 Ag2 Ag5' Ag5' -112.67(11) . 6
Ag5 Ag2 Ag5' Ag5' -140.2(3) . 6
Ag5 Ag2 Ag5' Ag5' -12.96(9) 6 6
N1 Ag2 C1 C2 0.0(2) . .
Ag5' Ag2 C1 C2 -133.3(6) . .
Ag5' Ag2 C1 C2 133.3(7) 6 .
Ag4 Ag2 C1 C2 32.6(5) 6 .
Ag4 Ag2 C1 C2 -32.6(4) . .
Ag5 Ag2 C1 C2 -107.0(6) . .
Ag5 Ag2 C1 C2 107.0(8) 6 .
N1 Ag2 C1 Ag5' -133.3(5) . 6
Ag5' Ag2 C1 Ag5' 93.4(10) . 6
Ag4 Ag2 C1 Ag5' -100.7(3) 6 6
Ag4 Ag2 C1 Ag5' -166.0(8) . 6
Ag5 Ag2 C1 Ag5' 119.7(11) . 6
Ag5 Ag2 C1 Ag5' -26.3(2) 6 6
N1 Ag2 C1 Ag5' 133.3(5) . .
Ag5' Ag2 C1 Ag5' -93.4(10) 6 .
Ag4 Ag2 C1 Ag5' 166.0(8) 6 .
Ag4 Ag2 C1 Ag5' 100.7(3) . .
Ag5 Ag2 C1 Ag5' 26.3(2) . .
Ag5 Ag2 C1 Ag5' -119.7(11) 6 .
N1 Ag2 C1 Ag5 -107.0(6) . 6
Ag5' Ag2 C1 Ag5 119.7(11) . 6
Ag5' Ag2 C1 Ag5 26.3(2) 6 6
Ag4 Ag2 C1 Ag5 -74.4(3) 6 6
Ag4 Ag2 C1 Ag5 -139.7(9) . 6
Ag5 Ag2 C1 Ag5 146.0(12) . 6
N1 Ag2 C1 Ag5 107.0(6) . .
Ag5' Ag2 C1 Ag5 -26.3(2) . .
Ag5' Ag2 C1 Ag5 -119.7(11) 6 .
Ag4 Ag2 C1 Ag5 139.7(9) 6 .
Ag4 Ag2 C1 Ag5 74.4(3) . .
Ag5 Ag2 C1 Ag5 -146.0(12) 6 .
N1 Ag2 C1 Ag4 -32.6(3) . 6
Ag5' Ag2 C1 Ag4 -166.0(8) . 6
Ag5' Ag2 C1 Ag4 100.7(3) 6 6
Ag4 Ag2 C1 Ag4 -65.3(6) . 6
Ag5 Ag2 C1 Ag4 -139.7(9) . 6
Ag5 Ag2 C1 Ag4 74.4(3) 6 6
N1 Ag2 C1 Ag4 32.6(3) . .
Ag5' Ag2 C1 Ag4 -100.7(3) . .
Ag5' Ag2 C1 Ag4 166.0(8) 6 .
Ag4 Ag2 C1 Ag4 65.3(6) 6 .
Ag5 Ag2 C1 Ag4 -74.4(3) . .
Ag5 Ag2 C1 Ag4 139.7(9) 6 .
Ag5 Ag5' C1 C2 87.6(13) . .
O7 Ag5' C1 C2 -87.9(15) . .
O1 Ag5' C1 C2 -9(2) . .
O3 Ag5' C1 C2 169.4(14) . .
Ag2 Ag5' C1 C2 179.5(17) . .
Ag5 Ag5' C1 C2 86.2(14) 6_565 .
Ag5' Ag5' C1 C2 -94.7(15) 6 .
Ag5 Ag5' C1 Ag2 -91.9(7) . .
O7 Ag5' C1 Ag2 92.6(9) . .
O1 Ag5' C1 Ag2 171.4(13) . .
O3 Ag5' C1 Ag2 -10.1(11) . .
Ag5 Ag5' C1 Ag2 -93.3(7) 6_565 .
Ag5' Ag5' C1 Ag2 85.8(8) 6 .
Ag5 Ag5' C1 Ag5' -177.7(9) . 6
O7 Ag5' C1 Ag5' 6.8(9) . 6
O1 Ag5' C1 Ag5' 85.6(15) . 6
O3 Ag5' C1 Ag5' -95.9(11) . 6
Ag2 Ag5' C1 Ag5' -85.8(8) . 6
Ag5 Ag5' C1 Ag5' -179.1(3) 6_565 6
Ag5 Ag5' C1 Ag5 -176.5(13) . 6
O7 Ag5' C1 Ag5 8.0(11) . 6
O1 Ag5' C1 Ag5 86.8(18) . 6
O3 Ag5' C1 Ag5 -94.7(14) . 6
Ag2 Ag5' C1 Ag5 -84.6(12) . 6
Ag5 Ag5' C1 Ag5 -177.9(8) 6_565 6
Ag5' Ag5' C1 Ag5 1.2(4) 6 6
O7 Ag5' C1 Ag5 -175.5(9) . .
O1 Ag5' C1 Ag5 -96.7(14) . .
O3 Ag5' C1 Ag5 81.8(10) . .
Ag2 Ag5' C1 Ag5 91.9(7) . .
Ag5 Ag5' C1 Ag5 -1.4(5) 6_565 .
Ag5' Ag5' C1 Ag5 177.7(9) 6 .
Ag5 Ag5' C1 Ag4 -42(3) . 6
O7 Ag5' C1 Ag4 142(4) . 6
O1 Ag5' C1 Ag4 -139(3) . 6
O3 Ag5' C1 Ag4 39(4) . 6
Ag2 Ag5' C1 Ag4 49(3) . 6
Ag5 Ag5' C1 Ag4 -44(4) 6_565 6
Ag5' Ag5' C1 Ag4 135(4) 6 6
Ag5 Ag5' C1 Ag4 -10.8(8) . .
O7 Ag5' C1 Ag4 173.7(12) . .
O1 Ag5' C1 Ag4 -107.5(15) . .
O3 Ag5' C1 Ag4 71.1(11) . .
Ag2 Ag5' C1 Ag4 81.1(9) . .
Ag5 Ag5' C1 Ag4 -12.2(12) 6_565 .
Ag5' Ag5' C1 Ag4 166.9(15) 6 .
Ag5' Ag5 C1 C2 -94.1(17) . .
Ag5 Ag5 C1 C2 80(3) 6_565 .
O3 Ag5 C1 C2 -154.4(17) . .
O1 Ag5 C1 C2 -51.2(19) . .
C18 Ag5 C1 C2 81.2(19) 7 .
Ag1 Ag5 C1 C2 128.1(16) . .
Ag4 Ag5 C1 C2 96.9(17) . .
Ag2 Ag5 C1 C2 179(2) . .
Ag5' Ag5 C1 C2 25(18) 6_565 .
Ag5' Ag5 C1 Ag2 86.6(8) . .
Ag5 Ag5 C1 Ag2 -99(2) 6_565 .
O3 Ag5 C1 Ag2 26.3(11) . .
O1 Ag5 C1 Ag2 129.4(11) . .
C18 Ag5 C1 Ag2 -98.1(11) 7 .
Ag1 Ag5 C1 Ag2 -51.2(8) . .
Ag4 Ag5 C1 Ag2 -82.4(8) . .
Ag5' Ag5 C1 Ag2 -155(17) 6_565 .
Ag5' Ag5 C1 Ag5' 2.7(10) . 6
Ag5 Ag5 C1 Ag5' 177.2(10) 6_565 6
O3 Ag5 C1 Ag5' -57.6(15) . 6
O1 Ag5 C1 Ag5' 45.5(16) . 6
C18 Ag5 C1 Ag5' 178.0(13) 7 6
Ag1 Ag5 C1 Ag5' -135.1(11) . 6
Ag4 Ag5 C1 Ag5' -166.3(16) . 6
Ag2 Ag5 C1 Ag5' -83.9(13) . 6
Ag5' Ag5 C1 Ag5' 122(17) 6_565 6
Ag5 Ag5 C1 Ag5' 175(2) 6_565 .
O3 Ag5 C1 Ag5' -60.3(9) . .
O1 Ag5 C1 Ag5' 42.9(10) . .
C18 Ag5 C1 Ag5' 175.3(10) 7 .
Ag1 Ag5 C1 Ag5' -137.8(5) . .
Ag4 Ag5 C1 Ag5' -169.0(8) . .
Ag2 Ag5 C1 Ag5' -86.6(8) . .
Ag5' Ag5 C1 Ag5' 119(17) 6_565 .
Ag5' Ag5 C1 Ag5 5(2) . 6
Ag5 Ag5 C1 Ag5 179.988(5) 6_565 6
O3 Ag5 C1 Ag5 -55(2) . 6
O1 Ag5 C1 Ag5 48(2) . 6
C18 Ag5 C1 Ag5 -179(2) 7 6
Ag1 Ag5 C1 Ag5 -132(2) . 6
Ag4 Ag5 C1 Ag5 -164(3) . 6
Ag2 Ag5 C1 Ag5 -81(2) . 6
Ag5' Ag5 C1 Ag5 124(16) 6_565 6
Ag5' Ag5 C1 Ag4 161.2(19) . 6
Ag5 Ag5 C1 Ag4 -24(4) 6_565 6
O3 Ag5 C1 Ag4 101.0(18) . 6
O1 Ag5 C1 Ag4 -155.9(17) . 6
C18 Ag5 C1 Ag4 -23(2) 7 6
Ag1 Ag5 C1 Ag4 23.5(18) . 6
Ag4 Ag5 C1 Ag4 -7.8(12) . 6
Ag2 Ag5 C1 Ag4 74.7(17) . 6
Ag5' Ag5 C1 Ag4 -80(18) 6_565 6
Ag5' Ag5 C1 Ag4 169.0(8) . .
Ag5 Ag5 C1 Ag4 -16(3) 6_565 .
O3 Ag5 C1 Ag4 108.7(9) . .
O1 Ag5 C1 Ag4 -148.2(10) . .
C18 Ag5 C1 Ag4 -15.7(11) 7 .
Ag1 Ag5 C1 Ag4 31.2(6) . .
Ag2 Ag5 C1 Ag4 82.4(8) . .
Ag5' Ag5 C1 Ag4 -72(18) 6_565 .
Ag4' Ag4 C1 C2 -1(3) . .
O2 Ag4 C1 C2 156.8(9) . .
C18 Ag4 C1 C2 -74.5(14) 7 .
O4 Ag4 C1 C2 38.5(12) . .
Ag4 Ag4 C1 C2 94.7(10) 6 .
Ag1 Ag4 C1 C2 -124.2(9) . .
Ag5 Ag4 C1 C2 -91.0(11) . .
Ag2 Ag4 C1 C2 179.6(12) . .
Ag4' Ag4 C1 Ag2 180(3) . .
O2 Ag4 C1 Ag2 -22.8(7) . .
C18 Ag4 C1 Ag2 105.9(10) 7 .
O4 Ag4 C1 Ag2 -141.1(7) . .
Ag4 Ag4 C1 Ag2 -84.9(5) 6 .
Ag1 Ag4 C1 Ag2 56.1(4) . .
Ag5 Ag4 C1 Ag2 89.4(6) . .
Ag4' Ag4 C1 Ag5' -131(4) . 6
O2 Ag4 C1 Ag5' 27(4) . 6
C18 Ag4 C1 Ag5' 156(3) 7 6
O4 Ag4 C1 Ag5' -91(4) . 6
Ag4 Ag4 C1 Ag5' -35(3) 6 6
Ag1 Ag4 C1 Ag5' 106(3) . 6
Ag5 Ag4 C1 Ag5' 139(4) . 6
Ag2 Ag4 C1 Ag5' 50(3) . 6
Ag4' Ag4 C1 Ag5' 95(3) . .
O2 Ag4 C1 Ag5' -107.3(8) . .
C18 Ag4 C1 Ag5' 21.4(14) 7 .
O4 Ag4 C1 Ag5' 134.4(8) . .
Ag4 Ag4 C1 Ag5' -169.4(12) 6 .
Ag1 Ag4 C1 Ag5' -28.4(10) . .
Ag5 Ag4 C1 Ag5' 4.9(4) . .
Ag2 Ag4 C1 Ag5' -84.5(9) . .
Ag4' Ag4 C1 Ag5 -104(3) . 6
O2 Ag4 C1 Ag5 53.8(19) . 6
C18 Ag4 C1 Ag5 -177.5(17) 7 6
O4 Ag4 C1 Ag5 -64(2) . 6
Ag4 Ag4 C1 Ag5 -8.3(13) 6 6
Ag1 Ag4 C1 Ag5 132.8(15) . 6
Ag5 Ag4 C1 Ag5 166(2) . 6
Ag2 Ag4 C1 Ag5 76.6(16) . 6
Ag4' Ag4 C1 Ag5 90(3) . .
O2 Ag4 C1 Ag5 -112.2(6) . .
C18 Ag4 C1 Ag5 16.5(12) 7 .
O4 Ag4 C1 Ag5 129.5(7) . .
Ag4 Ag4 C1 Ag5 -174.3(9) 6 .
Ag1 Ag4 C1 Ag5 -33.3(6) . .
Ag2 Ag4 C1 Ag5 -89.4(6) . .
Ag4' Ag4 C1 Ag4 -96(3) . 6
O2 Ag4 C1 Ag4 62.1(7) . 6
C18 Ag4 C1 Ag4 -169.2(10) 7 6
O4 Ag4 C1 Ag4 -56.2(9) . 6
Ag1 Ag4 C1 Ag4 141.0(3) . 6
Ag5 Ag4 C1 Ag4 174.3(9) . 6
Ag2 Ag4 C1 Ag4 84.9(5) . 6
Ag2 C1 C2 C3 180(100) . .
Ag5' C1 C2 C3 -47(100) 6 .
Ag5' C1 C2 C3 47(100) . .
Ag5 C1 C2 C3 -73(100) 6 .
Ag5 C1 C2 C3 73(100) . .
Ag4 C1 C2 C3 -147(100) 6 .
Ag4 C1 C2 C3 147(100) . .
C1 C2 C3 C8 0(100) . .
C1 C2 C3 C4 180(100) . .
C8 C3 C4 C5 0.000(2) . .
C2 C3 C4 C5 180.000(2) . .
C3 C4 C5 C6 0.000(2) . .
C4 C5 C6 C7 0.000(1) . .
C5 C6 C7 C8 0.000(1) . .
C5 C6 C7 C9 180.000(1) . .
C4 C3 C8 C7 0.000(2) . .
C2 C3 C8 C7 180.000(1) . .
C9 C7 C8 C3 180.000(1) . .
C6 C7 C8 C3 0.000(1) . .
C8 C7 C9 C10 180.0 . .
C6 C7 C9 C10 0.0 . .
C7 C9 C10 C11 180.000(1) . .
C9 C10 C11 C16 0.000(2) . .
C9 C10 C11 C12 180.0 . .
C16 C11 C12 C13 0.000(2) . .
C10 C11 C12 C13 180.000(2) . .
C11 C12 C13 C14 0.000(3) . .
C11 C12 C13 C17 180.000(2) . .
C12 C13 C14 C15 0.000(3) . .
C17 C13 C14 C15 180.000(3) . .
C13 C14 C15 C16 0.000(4) . .
C12 C11 C16 C15 0.000(2) . .
C10 C11 C16 C15 180.000(2) . .
C14 C15 C16 C11 0.000(3) . .
C12 C13 C17 C18 0.00(16) . .
C14 C13 C17 C18 180.00(16) . .
C12 C13 C17 Ag4' 142.7(15) . 7
C14 C13 C17 Ag4' -37.3(15) . 7
C12 C13 C17 Ag4' -142.7(15) . 4_545
C14 C13 C17 Ag4' 37.3(15) . 4_545
C13 C17 C18 Ag1 180.00(12) . 7
Ag4' C17 C18 Ag1 36.9(13) 7 7
Ag4' C17 C18 Ag1 -36.9(13) 4_545 7
C13 C17 C18 Ag4' 143.1(14) . 7
Ag4' C17 C18 Ag4' -74(3) 4_545 7
C13 C17 C18 Ag4' -143.1(14) . 4_545
Ag4' C17 C18 Ag4' 74(3) 7 4_545
C13 C17 C18 Ag4 108.5(13) . 7
Ag4' C17 C18 Ag4 -34.6(14) 7 7
Ag4' C17 C18 Ag4 -108(2) 4_545 7
C13 C17 C18 Ag4 -108.5(12) . 4_545
Ag4' C17 C18 Ag4 108(2) 7 4_545
Ag4' C17 C18 Ag4 34.6(14) 4_545 4_545
C13 C17 C18 Ag5 -29.7(7) . 4_545
Ag4' C17 C18 Ag5 -172.8(16) 7 4_545
Ag4' C17 C18 Ag5 113.4(12) 4_545 4_545
C13 C17 C18 Ag5 29.7(7) . 7
Ag4' C17 C18 Ag5 -113.4(12) 7 7
Ag4' C17 C18 Ag5 172.8(16) 4_545 7
O1 C19 C20 F1 -86(3) . .
O1 C19 C20 F1 86(3) 6_565 .
O1 C19 C20 F2 50(4) . .
O1 C19 C20 F2 -138(3) 6_565 .
O1 C19 C20 F2 138(3) . 6_565
O1 C19 C20 F2 -50(4) 6_565 6_565
O2 C21 C22 F4 89(2) 6 .
O2 C21 C22 F4 -89(2) . .
O2 C21 C22 F3 -36(3) 6 .
O2 C21 C22 F3 146(2) . .
O2 C21 C22 F3 -146(2) 6 6
O2 C21 C22 F3 36(3) . 6
O3 C23 C24 F5 -97(4) 6_565 .
O3 C23 C24 F5 97(4) . .
O3 C23 C24 F6 55(5) 6_565 .
O3 C23 C24 F6 -112(4) . .
O3 C23 C24 F6 112(4) 6_565 6_565
O3 C23 C24 F6 -55(5) . 6_565
O4 C25 C26 F8 -108(5) . .
O4 C25 C26 F8 108(5) 6 .
O4 C25 C26 F7 72(5) . .
O4 C25 C26 F7 -72(5) 6 .
O6 C27 C28 F10 97(4) . .
O5 C27 C28 F10 -83(4) . .
O6 C27 C28 F10 -97(4) . 6_565
O5 C27 C28 F10 83(4) . 6_565
O6 C27 C28 F9 0.000(11) . .
O5 C27 C28 F9 180.000(15) . .
F5 C24 F6 F6 -113(4) . 6_565
C23 C24 F6 F6 100(3) . 6_565
F10 C28 F9 F10 152(10) . 6_565
C27 C28 F9 F10 -104(5) . 6_565
F10 C28 F9 F10 -152(10) 6_565 .
C27 C28 F9 F10 104(5) . .
F10 C28 F10 F9 84(4) 6_565 .
C27 C28 F10 F9 -124(8) . .
F10 F9 F10 C28 -20(7) 6_565 .
O1 C19 O1 Ag5' -8(8) 6_565 .
C20 C19 O1 Ag5' 164(3) . .
O1 C19 O1 Ag5 15(6) 6_565 .
C20 C19 O1 Ag5 -174(2) . .
Ag5 Ag5' O1 C19 48(5) . .
O7 Ag5' O1 C19 -156(5) . .
O3 Ag5' O1 C19 -42(5) . .
C1 Ag5' O1 C19 136(4) . .
Ag2 Ag5' O1 C19 164(3) . .
Ag5 Ag5' O1 C19 18(4) 6_565 .
Ag5' Ag5' O1 C19 -176(4) 6 .
O7 Ag5' O1 Ag5 156.5(8) . .
O3 Ag5' O1 Ag5 -89.9(11) . .
C1 Ag5' O1 Ag5 88.5(11) . .
Ag2 Ag5' O1 Ag5 116(5) . .
Ag5 Ag5' O1 Ag5 -29.6(4) 6_565 .
Ag5' Ag5' O1 Ag5 136.4(6) 6 .
Ag5' Ag5 O1 C19 -148(3) . .
Ag5 Ag5 O1 C19 -7(3) 6_565 .
O3 Ag5 O1 C19 -94(3) . .
C1 Ag5 O1 C19 160(3) . .
C18 Ag5 O1 C19 44(3) 7 .
Ag1 Ag5 O1 C19 -19(4) . .
Ag4 Ag5 O1 C19 114(2) . .
Ag2 Ag5 O1 C19 -161(2) . .
Ag5' Ag5 O1 C19 -18(3) 6_565 .
Ag5 Ag5 O1 Ag5' 140.4(6) 6_565 .
O3 Ag5 O1 Ag5' 54.0(9) . .
C1 Ag5 O1 Ag5' -52.4(9) . .
C18 Ag5 O1 Ag5' -168.6(9) 7 .
Ag1 Ag5 O1 Ag5' 128.9(16) . .
Ag4 Ag5 O1 Ag5' -98.6(14) . .
Ag2 Ag5 O1 Ag5' -13.5(9) . .
Ag5' Ag5 O1 Ag5' 129.7(8) 6_565 .
O2 C21 O2 Ag4 0(4) 6 .
C22 C21 O2 Ag4 177.8(17) . .
O2 C21 O2 Ag4' 42(5) 6 .
C22 C21 O2 Ag4' -141(2) . .
Ag4' Ag4 O2 C21 124(2) . .
C18 Ag4 O2 C21 -171(2) 7 .
O4 Ag4 O2 C21 83.2(19) . .
C1 Ag4 O2 C21 -48.8(19) . .
Ag4 Ag4 O2 C21 -0.1(18) 6 .
Ag1 Ag4 O2 C21 -147.1(19) . .
Ag5 Ag4 O2 C21 -109.9(18) . .
Ag2 Ag4 O2 C21 -64.3(18) . .
C18 Ag4 O2 Ag4' 64.6(13) 7 .
O4 Ag4 O2 Ag4' -40.8(10) . .
C1 Ag4 O2 Ag4' -172.8(10) . .
Ag4 Ag4 O2 Ag4' -124.2(8) 6 .
Ag1 Ag4 O2 Ag4' 88.8(8) . .
Ag5 Ag4 O2 Ag4' 126.0(9) . .
Ag2 Ag4 O2 Ag4' 171.6(9) . .
Ag4 Ag4' O2 C21 -82(2) . .
O1W Ag4' O2 C21 135(2) . .
O4 Ag4' O2 C21 9(4) . .
C18 Ag4' O2 C21 -141(2) 7 .
C17 Ag4' O2 C21 -131(2) 7 .
Ag4' Ag4' O2 C21 162(2) 6_565 .
Ag3 Ag4' O2 C21 137(2) . .
Ag1 Ag4' O2 C21 -156(2) . .
O1W Ag4' O2 Ag4 -143.1(19) . .
O4 Ag4' O2 Ag4 91(3) . .
C18 Ag4' O2 Ag4 -59.0(14) 7 .
C17 Ag4' O2 Ag4 -49.0(19) 7 .
Ag4' Ag4' O2 Ag4 -116.1(8) 6_565 .
Ag3 Ag4' O2 Ag4 -140.8(8) . .
Ag1 Ag4' O2 Ag4 -73.3(7) . .
O3 C23 O3 Ag5' 39(9) 6_565 .
C24 C23 O3 Ag5' -157(3) . .
O3 C23 O3 Ag5 10(8) 6_565 .
C24 C23 O3 Ag5 174(3) . .
Ag5 Ag5' O3 C23 -69(4) . .
O7 Ag5' O3 C23 134(4) . .
O1 Ag5' O3 C23 29(4) . .
C1 Ag5' O3 C23 -149(4) . .
Ag2 Ag5' O3 C23 -156(4) . .
Ag5 Ag5' O3 C23 -33(4) 6_565 .
Ag5' Ag5' O3 C23 164(4) 6 .
O7 Ag5' O3 Ag5 -157.2(8) . .
O1 Ag5' O3 Ag5 98.0(13) . .
C1 Ag5' O3 Ag5 -80.6(8) . .
Ag2 Ag5' O3 Ag5 -87.9(5) . .
Ag5 Ag5' O3 Ag5 35.7(4) 6_565 .
Ag5' Ag5' O3 Ag5 -127.6(5) 6 .
Ag5' Ag5 O3 C23 128(4) . .
Ag5 Ag5 O3 C23 -4(3) 6_565 .
O1 Ag5 O3 C23 83(4) . .
C1 Ag5 O3 C23 -170(3) . .
C18 Ag5 O3 C23 -58(4) 7 .
Ag1 Ag5 O3 C23 -71(3) . .
Ag4 Ag5 O3 C23 -114(3) . .
Ag2 Ag5 O3 C23 -152(4) . .
Ag5' Ag5 O3 C23 10(3) 6_565 .
Ag5 Ag5 O3 Ag5' -132.1(5) 6_565 .
O1 Ag5 O3 Ag5' -44.9(8) . .
C1 Ag5 O3 Ag5' 62.0(8) . .
C18 Ag5 O3 Ag5' 173.9(7) 7 .
Ag1 Ag5 O3 Ag5' 161.4(6) . .
Ag4 Ag5 O3 Ag5' 118.0(6) . .
Ag2 Ag5 O3 Ag5' 80.5(5) . .
Ag5' Ag5 O3 Ag5' -118.0(6) 6_565 .
C26 C25 O4 Ag4' 160(8) . .
O4 C25 O4 Ag4' -50(10) 6 .
C26 C25 O4 Ag4 -148(5) . .
O4 C25 O4 Ag4 3(4) 6 .
Ag4 Ag4' O4 C25 72(10) . .
O1W Ag4' O4 C25 -124(9) . .
C18 Ag4' O4 C25 147(8) 7 .
O2 Ag4' O4 C25 4(11) . .
C17 Ag4' O4 C25 155(9) 7 .
Ag4' Ag4' O4 C25 -144(9) 6_565 .
Ag3 Ag4' O4 C25 -59(11) . .
Ag1 Ag4' O4 C25 85(10) . .
O1W Ag4' O4 Ag4 164(2) . .
C18 Ag4' O4 Ag4 74(3) 7 .
O2 Ag4' O4 Ag4 -67.7(19) . .
C17 Ag4' O4 Ag4 83(2) 7 .
Ag4' Ag4' O4 Ag4 144.4(17) 6_565 .
Ag3 Ag4' O4 Ag4 -131(3) . .
Ag1 Ag4' O4 Ag4 13(4) . .
Ag4' Ag4 O4 C25 -154(3) . .
O2 Ag4 O4 C25 -85(3) . .
C18 Ag4 O4 C25 157(3) 7 .
C1 Ag4 O4 C25 43(3) . .
Ag4 Ag4 O4 C25 -2(2) 6 .
Ag1 Ag4 O4 C25 -158(2) . .
Ag5 Ag4 O4 C25 112(2) . .
Ag2 Ag4 O4 C25 -9(3) . .
O2 Ag4 O4 Ag4' 68.6(12) . .
C18 Ag4 O4 Ag4' -48.9(14) 7 .
C1 Ag4 O4 Ag4' -162.8(13) . .
Ag4 Ag4 O4 Ag4' 152.3(12) 6 .
Ag1 Ag4 O4 Ag4' -4.6(13) . .
Ag5 Ag4 O4 Ag4' -94.5(13) . .
Ag2 Ag4 O4 Ag4' 145.3(12) . .
O6 C27 O5 Ag3 0.000(16) . .
C28 C27 O5 Ag3 180.000(8) . .
Ag3 Ag3 O5 C27 180.000(8) 5_564 .
Ag1 Ag3 O5 C27 0.000(10) . .
Ag4' Ag3 O5 C27 35.6(7) . .
Ag4' Ag3 O5 C27 -35.6(7) 6_565 .
O5 C27 O6 Ag1 0.000(14) . .
C28 C27 O6 Ag1 180.000(7) . .
C18 Ag1 O6 C27 180(81) 7 .
Ag4 Ag1 O6 C27 72.3(7) 6_565 .
Ag4 Ag1 O6 C27 -72.3(7) . .
Ag5 Ag1 O6 C27 -150.7(4) . .
Ag5 Ag1 O6 C27 150.7(4) 6_565 .
Ag3 Ag1 O6 C27 0.000(11) . .
Ag4' Ag1 O6 C27 -37.1(13) . .
Ag4' Ag1 O6 C27 37.1(13) 6_565 .
Ag5 Ag5' O7 C31 150(6) . .
O1 Ag5' O7 C31 33(6) . .
O3 Ag5' O7 C31 -90(6) . .
C1 Ag5' O7 C31 160(6) . .
Ag2 Ag5' O7 C31 -155(6) . .
Ag5 Ag5' O7 C31 5(8) 6_565 .
Ag5' Ag5' O7 C31 171(7) 6 .
Ag5 Ag5' O7 Ag5' -20(3) . 6
O1 Ag5' O7 Ag5' -137.3(15) . 6
O3 Ag5' O7 Ag5' 99.0(14) . 6
C1 Ag5' O7 Ag5' -10.0(13) . 6
Ag2 Ag5' O7 Ag5' 34.4(11) . 6
Ag5 Ag5' O7 Ag5' -165.8(19) 6_565 6
Ag4 Ag4' O1W Ag4' 11(4) . 6_565
O4 Ag4' O1W Ag4' -139.8(18) . 6_565
C18 Ag4' O1W Ag4' -11(2) 7 6_565
O2 Ag4' O1W Ag4' 94(3) . 6_565
C17 Ag4' O1W Ag4' -38(2) 7 6_565
Ag3 Ag4' O1W Ag4' 91(2) . 6_565
Ag1 Ag4' O1W Ag4' 33(2) . 6_565
C30 C29 N1 Ag2 180.000(10) . .
C1 Ag2 N1 C29 180.00(3) . .
Ag5' Ag2 N1 C29 -49.6(11) . .
Ag5' Ag2 N1 C29 49.6(11) 6 .
Ag4 Ag2 N1 C29 148.9(5) 6 .
Ag4 Ag2 N1 C29 -148.9(5) . .
Ag5 Ag2 N1 C29 -76.6(12) . .
Ag5 Ag2 N1 C29 76.6(12) 6 .
